data_7125273
loop_
_publ_author_name
'Qiao, Bo'
'Liu, Yun'
'Lee, Semin'
'Pink, Maren'
'Flood, Amar H.'

_publ_section_title
;
 A high-yield synthesis and acid-base response of phosphate-templated
 [3]rotaxanes.
;
_journal_issue 94
_journal_name_full 'Chemical communications (Cambridge, England)'
_journal_page_first 13675
_journal_page_last 13678
_journal_paper_doi 10.1039/c6cc08113d
_journal_volume 52
_journal_year 2016
_chemical_formula_moiety '2(C65 H65 N5), [(C14 H14 N3 O4)]2 O4 P, C16 H36 N, 6(C H Cl3)'
_chemical_formula_sum 'C180 H200 Cl18 N17 O12 P'
_chemical_formula_weight 3462.63
_chemical_name_systematic TBA-C4-[3]Rotaxane
_space_group_crystal_system monoclinic
_space_group_IT_number 15
_space_group_name_Hall '-C 2yc'
_space_group_name_H-M_alt 'C 1 2/c 1'
_atom_sites_solution_hydrogens geom
_audit_creation_method SHELXL-2014/7
_audit_update_record
;
2016-10-07 deposited with the CCDC.
2016-10-24 downloaded from the CCDC.
;
_cell_angle_alpha 90
_cell_angle_beta 109.7191(13)
_cell_angle_gamma 90
_cell_formula_units_Z 4
_cell_length_a 30.3787(16)
_cell_length_b 19.6365(10)
_cell_length_c 32.742(3)
_cell_measurement_reflns_used 9942
_cell_measurement_temperature 220(2)
_cell_measurement_theta_max 26.19
_cell_measurement_theta_min 2.54
_cell_volume 18386(2)
_computing_cell_refinement 'APEX II v2014.11-0 (Bruker, 2014)'
_computing_data_collection 'APEX II v2014.11-0 (Bruker, 2014)'
_computing_data_reduction 'APEX II v2014.11-0 (Bruker, 2014)'
_computing_molecular_graphics 'SHELXTL (Bruker, 2013)'
_computing_publication_material 'SHELXTL (Bruker, 2013)'
_computing_structure_refinement 'SHELXL-2014/7 (Sheldrick, 2014)'
_computing_structure_solution 'SHELX (Bruker, 2014)'
_diffrn_ambient_temperature 220(2)
_diffrn_detector 'CCD area detector'
_diffrn_detector_area_resol_mean 83.33
_diffrn_detector_type 'Bruker APEXII'
_diffrn_measured_fraction_theta_full 0.991
_diffrn_measured_fraction_theta_max 0.982
_diffrn_measurement_details '0.50 degree frames measured for 60 seconds each'
_diffrn_measurement_device 'APEX Kappa Duo'
_diffrn_measurement_device_type Kappa
_diffrn_measurement_method 'omega and phi scans'
_diffrn_radiation_monochromator graphite
_diffrn_radiation_type MoK\a
_diffrn_radiation_wavelength 0.71073
_diffrn_reflns_av_R_equivalents 0.0335
_diffrn_reflns_av_unetI/netI 0.0454
_diffrn_reflns_Laue_measured_fraction_full 0.991
_diffrn_reflns_Laue_measured_fraction_max 0.982
_diffrn_reflns_limit_h_max 39
_diffrn_reflns_limit_h_min -39
_diffrn_reflns_limit_k_max 24
_diffrn_reflns_limit_k_min -25
_diffrn_reflns_limit_l_max 38
_diffrn_reflns_limit_l_min -42
_diffrn_reflns_number 61341
_diffrn_reflns_point_group_measured_fraction_full 0.991
_diffrn_reflns_point_group_measured_fraction_max 0.982
_diffrn_reflns_theta_full 25.242
_diffrn_reflns_theta_max 27.484
_diffrn_reflns_theta_min 1.258
_exptl_absorpt_coefficient_mu 0.338
_exptl_absorpt_correction_T_max 0.7456
_exptl_absorpt_correction_T_min 0.6163
_exptl_absorpt_correction_type multi-scan
_exptl_absorpt_process_details 'SADABS, G. Sheldrick; 2016'
_exptl_crystal_colour colorless
_exptl_crystal_density_diffrn 1.251
_exptl_crystal_description block
_exptl_crystal_F_000 7264
_exptl_crystal_size_max 0.340
_exptl_crystal_size_mid 0.270
_exptl_crystal_size_min 0.230
_refine_diff_density_max 1.189
_refine_diff_density_min -0.894
_refine_diff_density_rms 0.088
_refine_ls_extinction_method none
_refine_ls_goodness_of_fit_ref 1.225
_refine_ls_hydrogen_treatment constr
_refine_ls_matrix_type full
_refine_ls_number_parameters 1304
_refine_ls_number_reflns 20734
_refine_ls_number_restraints 3206
_refine_ls_restrained_S_all 1.214
_refine_ls_R_factor_all 0.1781
_refine_ls_R_factor_gt 0.1234
_refine_ls_shift/su_max 0.000
_refine_ls_shift/su_mean 0.000
_refine_ls_structure_factor_coef Fsqd
_refine_ls_weighting_details 'w=1/[\s^2^(Fo^2^)+(0.2500P)^2^+12.0000P] where P=(Fo^2^+2Fc^2^)/3'
_refine_ls_weighting_scheme calc
_refine_ls_wR_factor_gt 0.3704
_refine_ls_wR_factor_ref 0.4377
_reflns_Friedel_coverage 0.000
_reflns_number_gt 12081
_reflns_number_total 20734
_reflns_threshold_expression 'I > 2\s(I)'
_cod_data_source_file c6cc08113d2.cif
_cod_data_source_block 16070
_cod_original_sg_symbol_H-M 'C 2/c'
_cod_database_code 7125273
_shelx_shelxl_version_number 2014/7
_shelx_space_group_comment
;
The symmetry employed for this shelxl refinement is uniquely defined
by the following loop, which should always be used as a source of
symmetry information in preference to the above space-group names.
They are only intended as comments.
;
_shelx_estimated_absorpt_t_min 0.894
_shelx_estimated_absorpt_t_max 0.926

loop_
_space_group_symop_operation_xyz
'x, y, z'
'-x, y, -z+1/2'
'x+1/2, y+1/2, z'
'-x+1/2, y+1/2, -z+1/2'
'-x, -y, -z'
'x, -y, z-1/2'
'-x+1/2, -y+1/2, -z'
'x+1/2, -y+1/2, z-1/2'

loop_
_atom_site_label
_atom_site_type_symbol
_atom_site_fract_x
_atom_site_fract_y
_atom_site_fract_z
_atom_site_U_iso_or_equiv
_atom_site_adp_type
_atom_site_occupancy
_atom_site_site_symmetry_order
_atom_site_calc_flag
_atom_site_refinement_flags_posn
_atom_site_refinement_flags_adp
_atom_site_refinement_flags_occupancy
_atom_site_disorder_assembly
_atom_site_disorder_group
C1 C 0.64209(17) 0.5775(3) 0.5909(2) 0.0395(10) Uani 0.5851(15) 1 d D U P A 1
H1 H 0.6165 0.5532 0.5722 0.047 Uiso 0.5851(15) 1 calc R U P A 1
C2 C 0.6800(2) 0.5392(3) 0.6093(2) 0.0357(11) Uani 0.5851(15) 1 d D U P A 1
C3 C 0.7222(4) 0.5724(6) 0.6383(6) 0.035(2) Uani 0.5851(15) 1 d D U P A 1
N1 N 0.7558(3) 0.5891(4) 0.6647(4) 0.060(2) Uani 0.5851(15) 1 d D U P A 1
C4 C 0.68475(18) 0.4658(3) 0.5997(2) 0.0359(11) Uani 0.5851(15) 1 d D U P A 1
C5 C 0.65033(19) 0.4335(3) 0.5663(2) 0.0368(11) Uani 0.5851(15) 1 d D U P A 1
H5 H 0.6231 0.4577 0.5508 0.044 Uiso 0.5851(15) 1 calc R U P A 1
C6 C 0.65496(19) 0.3664(4) 0.5550(2) 0.0372(11) Uani 0.5851(15) 1 d D U P A 1
C7 C 0.6950(3) 0.3298(5) 0.5797(3) 0.0440(16) Uani 0.5851(15) 1 d D U P A 1
H7A H 0.6978 0.2837 0.5731 0.053 Uiso 0.5851(15) 1 calc R U P A 1
C8 C 0.7302(4) 0.3596(7) 0.6133(5) 0.0450(12) Uani 0.5851(15) 1 d D U P A 1
C9 C 0.7242(3) 0.4285(4) 0.6230(4) 0.0419(15) Uani 0.5851(15) 1 d D U P A 1
H9 H 0.7477 0.4497 0.6459 0.050 Uiso 0.5851(15) 1 calc R U P A 1
C10 C 0.7759(3) 0.3227(6) 0.6375(3) 0.0543(12) Uani 0.5851(15) 1 d D U P A 1
C11 C 0.8036(4) 0.3123(7) 0.6054(4) 0.078(3) Uani 0.5851(15) 1 d D U P A 1
H11A H 0.7851 0.2850 0.5810 0.117 Uiso 0.5851(15) 1 calc R U P A 1
H11B H 0.8100 0.3563 0.5952 0.117 Uiso 0.5851(15) 1 calc R U P A 1
H11C H 0.8328 0.2892 0.6203 0.117 Uiso 0.5851(15) 1 calc R U P A 1
C12 C 0.8065(3) 0.3657(5) 0.6752(3) 0.082(2) Uani 0.5851(15) 1 d D U P A 1
H12A H 0.8116 0.4100 0.6645 0.122 Uiso 0.5851(15) 1 calc R U P A 1
H12B H 0.7910 0.3713 0.6965 0.122 Uiso 0.5851(15) 1 calc R U P A 1
H12C H 0.8363 0.3432 0.6885 0.122 Uiso 0.5851(15) 1 calc R U P A 1
C13 C 0.7683(5) 0.2533(5) 0.6551(4) 0.075(3) Uani 0.5851(15) 1 d D U P A 1
H13A H 0.7489 0.2254 0.6314 0.113 Uiso 0.5851(15) 1 calc R U P A 1
H13B H 0.7983 0.2312 0.6685 0.113 Uiso 0.5851(15) 1 calc R U P A 1
H13C H 0.7530 0.2593 0.6765 0.113 Uiso 0.5851(15) 1 calc R U P A 1
C14 C 0.61779(18) 0.3390(3) 0.51741(19) 0.0391(10) Uani 0.5851(15) 1 d D U P A 1
H14 H 0.5899 0.3643 0.5093 0.047 Uiso 0.5851(15) 1 calc R U P A 1
C15 C 0.6163(2) 0.2845(3) 0.4926(2) 0.0379(11) Uani 0.5851(15) 1 d D U P A 1
C16 C 0.6569(9) 0.2386(16) 0.5032(14) 0.052(3) Uani 0.5851(15) 1 d D U P A 1
N2 N 0.6850(3) 0.1992(6) 0.5091(4) 0.089(3) Uani 0.5851(15) 1 d D U P A 1
C17 C 0.57696(19) 0.2671(3) 0.4525(2) 0.0396(11) Uani 0.5851(15) 1 d D U P A 1
C18 C 0.54205(19) 0.3141(3) 0.4343(2) 0.0371(11) Uani 0.5851(15) 1 d D U P A 1
H18 H 0.5430 0.3565 0.4479 0.045 Uiso 0.5851(15) 1 calc R U P A 1
C19 C 0.5050(2) 0.2997(3) 0.3957(2) 0.0379(11) Uani 0.5851(15) 1 d D U P A 1
C20 C 0.5035(3) 0.2347(4) 0.3775(3) 0.0454(16) Uani 0.5851(15) 1 d D U P A 1
H20 H 0.4787 0.2241 0.3521 0.054 Uiso 0.5851(15) 1 calc R U P A 1
C21 C 0.5368(5) 0.1860(6) 0.3954(5) 0.0515(14) Uani 0.5851(15) 1 d D U P A 1
C22 C 0.5743(3) 0.2042(5) 0.4328(4) 0.0458(15) Uani 0.5851(15) 1 d D U P A 1
H22 H 0.5984 0.1725 0.4448 0.055 Uiso 0.5851(15) 1 calc R U P A 1
C23 C 0.5346(4) 0.1150(5) 0.3757(4) 0.0643(16) Uani 0.5851(15) 1 d D U P A 1
C24 C 0.4841(4) 0.0928(7) 0.3512(6) 0.087(3) Uani 0.5851(15) 1 d D U P A 1
H24A H 0.4666 0.0916 0.3711 0.131 Uiso 0.5851(15) 1 calc R U P A 1
H24B H 0.4696 0.1250 0.3281 0.131 Uiso 0.5851(15) 1 calc R U P A 1
H24C H 0.4842 0.0478 0.3390 0.131 Uiso 0.5851(15) 1 calc R U P A 1
C25 C 0.5595(4) 0.1157(5) 0.3428(4) 0.093(2) Uani 0.5851(15) 1 d D U P A 1
H25A H 0.5581 0.0707 0.3303 0.140 Uiso 0.5851(15) 1 calc R U P A 1
H25B H 0.5444 0.1482 0.3201 0.140 Uiso 0.5851(15) 1 calc R U P A 1
H25C H 0.5919 0.1286 0.3570 0.140 Uiso 0.5851(15) 1 calc R U P A 1
C26 C 0.5579(4) 0.0636(5) 0.4116(4) 0.098(2) Uani 0.5851(15) 1 d D U P A 1
H26A H 0.5418 0.0634 0.4326 0.147 Uiso 0.5851(15) 1 calc R U P A 1
H26B H 0.5564 0.0186 0.3991 0.147 Uiso 0.5851(15) 1 calc R U P A 1
H26C H 0.5904 0.0763 0.4259 0.147 Uiso 0.5851(15) 1 calc R U P A 1
C27 C 0.47089(18) 0.3534(3) 0.37854(19) 0.0409(10) Uani 0.5851(15) 1 d D U P A 1
H27 H 0.4707 0.3875 0.3987 0.049 Uiso 0.5851(15) 1 calc R U P A 1
C28 C 0.4394(2) 0.3625(3) 0.3384(2) 0.0395(11) Uani 0.5851(15) 1 d D U P A 1
C29 C 0.4333(10) 0.3084(11) 0.3063(5) 0.055(2) Uani 0.5851(15) 1 d D U P A 1
N3 N 0.4289(5) 0.2758(7) 0.2764(4) 0.099(3) Uani 0.5851(15) 1 d D U P A 1
C30 C 0.40883(19) 0.4235(3) 0.3254(2) 0.0371(11) Uani 0.5851(15) 1 d D U P A 1
C31 C 0.4193(2) 0.4834(3) 0.3486(2) 0.0379(11) Uani 0.5851(15) 1 d D U P A 1
H31 H 0.4467 0.4860 0.3730 0.046 Uiso 0.5851(15) 1 calc R U P A 1
C32 C 0.3904(2) 0.5400(3) 0.3370(2) 0.0368(11) Uani 0.5851(15) 1 d D U P A 1
C33 C 0.3491(4) 0.5351(4) 0.3009(4) 0.0460(16) Uani 0.5851(15) 1 d D U P A 1
H33 H 0.3282 0.5721 0.2939 0.055 Uiso 0.5851(15) 1 calc R U P A 1
C34 C 0.3386(4) 0.4775(7) 0.2756(4) 0.0452(18) Uani 0.5851(15) 1 d D U P A 1
C35 C 0.3682(3) 0.4203(5) 0.2885(3) 0.0415(15) Uani 0.5851(15) 1 d D U P A 1
H35 H 0.3607 0.3798 0.2723 0.050 Uiso 0.5851(15) 1 calc R U P A 1
C36 C 0.2957(4) 0.4742(6) 0.2341(3) 0.0545(16) Uani 0.5851(15) 1 d D U P A 1
C37 C 0.3048(4) 0.5150(5) 0.1980(3) 0.074(2) Uani 0.5851(15) 1 d D U P A 1
H37A H 0.3115 0.5619 0.2072 0.111 Uiso 0.5851(15) 1 calc R U P A 1
H37B H 0.3312 0.4956 0.1919 0.111 Uiso 0.5851(15) 1 calc R U P A 1
H37C H 0.2773 0.5132 0.1721 0.111 Uiso 0.5851(15) 1 calc R U P A 1
C38 C 0.2520(6) 0.5034(9) 0.2412(7) 0.062(2) Uani 0.5851(15) 1 d D U P A 1
H38A H 0.2574 0.5507 0.2500 0.094 Uiso 0.5851(15) 1 calc R U P A 1
H38B H 0.2256 0.5003 0.2144 0.094 Uiso 0.5851(15) 1 calc R U P A 1
H38C H 0.2453 0.4775 0.2637 0.094 Uiso 0.5851(15) 1 calc R U P A 1
C39 C 0.2851(4) 0.4008(5) 0.2206(4) 0.087(3) Uani 0.5851(15) 1 d D U P A 1
H39A H 0.2795 0.3756 0.2438 0.131 Uiso 0.5851(15) 1 calc R U P A 1
H39B H 0.2576 0.3987 0.1947 0.131 Uiso 0.5851(15) 1 calc R U P A 1
H39C H 0.3115 0.3811 0.2145 0.131 Uiso 0.5851(15) 1 calc R U P A 1
C40 C 0.40506(18) 0.5994(3) 0.3643(2) 0.0413(10) Uani 0.5851(15) 1 d D U P A 1
H40 H 0.4302 0.5912 0.3900 0.050 Uiso 0.5851(15) 1 calc R U P A 1
C41 C 0.3897(2) 0.6646(3) 0.3602(2) 0.0379(11) Uani 0.5851(15) 1 d D U P A 1
C42 C 0.3498(8) 0.6835(7) 0.3221(8) 0.042(3) Uani 0.5851(15) 1 d D U P A 1
N4 N 0.3211(4) 0.7064(4) 0.2932(3) 0.069(2) Uani 0.5851(15) 1 d D U P A 1
C43 C 0.41008(19) 0.7188(3) 0.3929(2) 0.0371(11) Uani 0.5851(15) 1 d D U P A 1
C44 C 0.4492(2) 0.7068(3) 0.4290(2) 0.0374(11) Uani 0.5851(15) 1 d D U P A 1
H44 H 0.4628 0.6632 0.4330 0.045 Uiso 0.5851(15) 1 calc R U P A 1
C45 C 0.4688(2) 0.7576(3) 0.4596(2) 0.0369(11) Uani 0.5851(15) 1 d D U P A 1
C46 C 0.4479(3) 0.8222(4) 0.4528(4) 0.0438(15) Uani 0.5851(15) 1 d D U P A 1
H46 H 0.4610 0.8569 0.4731 0.053 Uiso 0.5851(15) 1 calc R U P A 1
C47 C 0.4087(6) 0.8364(5) 0.4175(5) 0.0434(13) Uani 0.5851(15) 1 d D U P A 1
C48 C 0.3900(3) 0.7834(4) 0.3872(3) 0.0400(14) Uani 0.5851(15) 1 d D U P A 1
H48 H 0.3635 0.7920 0.3628 0.048 Uiso 0.5851(15) 1 calc R U P A 1
C49 C 0.3853(5) 0.9062(6) 0.4112(5) 0.051(2) Uani 0.5851(15) 1 d D U P A 1
C50 C 0.3855(9) 0.9369(8) 0.4542(6) 0.071(3) Uani 0.5851(15) 1 d D U P A 1
H50A H 0.4174 0.9400 0.4741 0.107 Uiso 0.5851(15) 1 calc R U P A 1
H50B H 0.3717 0.9821 0.4491 0.107 Uiso 0.5851(15) 1 calc R U P A 1
H50C H 0.3674 0.9082 0.4668 0.107 Uiso 0.5851(15) 1 calc R U P A 1
C51 C 0.3349(4) 0.9024(11) 0.3814(6) 0.070(3) Uani 0.5851(15) 1 d D U P A 1
H51A H 0.3211 0.9475 0.3781 0.106 Uiso 0.5851(15) 1 calc R U P A 1
H51B H 0.3338 0.8854 0.3533 0.106 Uiso 0.5851(15) 1 calc R U P A 1
H51C H 0.3176 0.8720 0.3937 0.106 Uiso 0.5851(15) 1 calc R U P A 1
C52 C 0.4128(5) 0.9529(9) 0.3910(7) 0.078(3) Uani 0.5851(15) 1 d D U P A 1
H52A H 0.4451 0.9555 0.4101 0.116 Uiso 0.5851(15) 1 calc R U P A 1
H52B H 0.4116 0.9348 0.3631 0.116 Uiso 0.5851(15) 1 calc R U P A 1
H52C H 0.3991 0.9981 0.3871 0.116 Uiso 0.5851(15) 1 calc R U P A 1
C53 C 0.51046(19) 0.7377(3) 0.4960(2) 0.0442(11) Uani 0.5851(15) 1 d D U P A 1
H53 H 0.5172 0.6908 0.4974 0.053 Uiso 0.5851(15) 1 calc R U P A 1
C54 C 0.5408(2) 0.7750(3) 0.5278(2) 0.0383(11) Uani 0.5851(15) 1 d D U P A 1
C55 C 0.5342(9) 0.8483(5) 0.5271(8) 0.054(2) Uani 0.5851(15) 1 d D U P A 1
N5 N 0.5320(4) 0.9045(4) 0.5337(6) 0.097(3) Uani 0.5851(15) 1 d D U P A 1
C56 C 0.58203(19) 0.7466(3) 0.56180(19) 0.0376(11) Uani 0.5851(15) 1 d D U P A 1
C57 C 0.59317(19) 0.6763(3) 0.56317(19) 0.0377(11) Uani 0.5851(15) 1 d D U P A 1
H57 H 0.5733 0.6466 0.5425 0.045 Uiso 0.5851(15) 1 calc R U P A 1
C58 C 0.6327(2) 0.6506(3) 0.5943(2) 0.0369(10) Uani 0.5851(15) 1 d D U P A 1
C59 C 0.6611(2) 0.6944(4) 0.6264(3) 0.0421(14) Uani 0.5851(15) 1 d D U P A 1
H59 H 0.6868 0.6764 0.6486 0.051 Uiso 0.5851(15) 1 calc R U P A 1
C60 C 0.6520(5) 0.7632(5) 0.6260(5) 0.0452(13) Uani 0.5851(15) 1 d D U P A 1
C61 C 0.6115(3) 0.7883(4) 0.5939(3) 0.0433(15) Uani 0.5851(15) 1 d D U P A 1
H61 H 0.6040 0.8347 0.5942 0.052 Uiso 0.5851(15) 1 calc R U P A 1
C62 C 0.6824(4) 0.8141(5) 0.6589(4) 0.0560(11) Uani 0.5851(15) 1 d D U P A 1
C63 C 0.6543(6) 0.8413(8) 0.6870(5) 0.096(3) Uani 0.5851(15) 1 d D U P A 1
H63A H 0.6245 0.8591 0.6683 0.145 Uiso 0.5851(15) 1 calc R U P A 1
H63B H 0.6489 0.8046 0.7046 0.145 Uiso 0.5851(15) 1 calc R U P A 1
H63C H 0.6718 0.8774 0.7058 0.145 Uiso 0.5851(15) 1 calc R U P A 1
C64 C 0.6914(4) 0.8761(5) 0.6341(4) 0.093(3) Uani 0.5851(15) 1 d D U P A 1
H64A H 0.6618 0.8945 0.6155 0.140 Uiso 0.5851(15) 1 calc R U P A 1
H64B H 0.7083 0.9106 0.6546 0.140 Uiso 0.5851(15) 1 calc R U P A 1
H64C H 0.7099 0.8622 0.6165 0.140 Uiso 0.5851(15) 1 calc R U P A 1
C65 C 0.7288(4) 0.7864(7) 0.6874(4) 0.106(3) Uani 0.5851(15) 1 d D U P A 1
H65A H 0.7458 0.8216 0.7073 0.159 Uiso 0.5851(15) 1 calc R U P A 1
H65B H 0.7236 0.7479 0.7039 0.159 Uiso 0.5851(15) 1 calc R U P A 1
H65C H 0.7468 0.7717 0.6696 0.159 Uiso 0.5851(15) 1 calc R U P A 1
C1D C 0.6544(3) 0.5111(4) 0.5887(3) 0.0395(10) Uani 0.4149(15) 1 d D U P A 2
H1D H 0.6229 0.5180 0.5718 0.047 Uiso 0.4149(15) 1 calc R U P A 2
C2D C 0.6756(3) 0.5657(4) 0.6099(3) 0.0357(11) Uani 0.4149(15) 1 d D U P A 2
C3D C 0.7221(6) 0.5576(10) 0.6428(9) 0.035(2) Uani 0.4149(15) 1 d D U P A 2
N1D N 0.7605(5) 0.5640(7) 0.6636(7) 0.060(2) Uani 0.4149(15) 1 d D U P A 2
C58D C 0.6539(3) 0.6360(4) 0.6054(3) 0.0369(10) Uani 0.4149(15) 1 d D U P A 2
C57D C 0.6121(3) 0.6504(4) 0.5722(3) 0.0377(11) Uani 0.4149(15) 1 d D U P A 2
H57D H 0.5967 0.6153 0.5532 0.045 Uiso 0.4149(15) 1 calc R U P A 2
C56D C 0.5926(3) 0.7153(5) 0.5662(3) 0.0376(11) Uani 0.4149(15) 1 d D U P A 2
C61D C 0.6158(5) 0.7664(5) 0.5961(5) 0.0433(15) Uani 0.4149(15) 1 d D U P A 2
H61D H 0.6030 0.8105 0.5926 0.052 Uiso 0.4149(15) 1 calc R U P A 2
C60D C 0.6562(7) 0.7542(7) 0.6297(7) 0.0452(13) Uani 0.4149(15) 1 d D U P A 2
C59D C 0.6761(4) 0.6880(6) 0.6333(5) 0.0421(14) Uani 0.4149(15) 1 d D U P A 2
H59D H 0.7049 0.6794 0.6550 0.051 Uiso 0.4149(15) 1 calc R U P A 2
C62D C 0.6834(5) 0.8088(7) 0.6617(5) 0.0560(11) Uani 0.4149(15) 1 d D U P A 2
C63D C 0.6503(8) 0.8594(11) 0.6734(7) 0.096(3) Uani 0.4149(15) 1 d D U P A 2
H63D H 0.6312 0.8348 0.6869 0.145 Uiso 0.4149(15) 1 calc R U P A 2
H63E H 0.6687 0.8935 0.6933 0.145 Uiso 0.4149(15) 1 calc R U P A 2
H63F H 0.6303 0.8814 0.6472 0.145 Uiso 0.4149(15) 1 calc R U P A 2
C64D C 0.7120(6) 0.8507(8) 0.6408(6) 0.093(3) Uani 0.4149(15) 1 d D U P A 2
H64D H 0.6914 0.8715 0.6144 0.140 Uiso 0.4149(15) 1 calc R U P A 2
H64E H 0.7288 0.8859 0.6607 0.140 Uiso 0.4149(15) 1 calc R U P A 2
H64F H 0.7342 0.8213 0.6338 0.140 Uiso 0.4149(15) 1 calc R U P A 2
C65D C 0.7122(6) 0.7733(9) 0.7039(5) 0.106(3) Uani 0.4149(15) 1 d D U P A 2
H65D H 0.6915 0.7478 0.7152 0.159 Uiso 0.4149(15) 1 calc R U P A 2
H65E H 0.7343 0.7424 0.6981 0.159 Uiso 0.4149(15) 1 calc R U P A 2
H65F H 0.7290 0.8071 0.7250 0.159 Uiso 0.4149(15) 1 calc R U P A 2
C53D C 0.5499(3) 0.7243(4) 0.5304(3) 0.0442(11) Uani 0.4149(15) 1 d D U P A 2
H53D H 0.5364 0.6833 0.5171 0.053 Uiso 0.4149(15) 1 calc R U P A 2
C54D C 0.5256(3) 0.7800(4) 0.5124(3) 0.0383(11) Uani 0.4149(15) 1 d D U P A 2
C55D C 0.5418(13) 0.8444(7) 0.5343(12) 0.054(2) Uani 0.4149(15) 1 d D U P A 2
N5D N 0.5507(6) 0.8998(6) 0.5432(9) 0.097(3) Uani 0.4149(15) 1 d D U P A 2
C45D C 0.4824(3) 0.7801(4) 0.4728(3) 0.0369(11) Uani 0.4149(15) 1 d D U P A 2
C44D C 0.4665(3) 0.7220(5) 0.4489(3) 0.0374(11) Uani 0.4149(15) 1 d D U P A 2
H44D H 0.4831 0.6812 0.4581 0.045 Uiso 0.4149(15) 1 calc R U P A 2
C43D C 0.4270(3) 0.7207(4) 0.4118(3) 0.0371(11) Uani 0.4149(15) 1 d D U P A 2
C48D C 0.4012(5) 0.7814(6) 0.3999(4) 0.0400(14) Uani 0.4149(15) 1 d D U P A 2
H48D H 0.3741 0.7817 0.3751 0.048 Uiso 0.4149(15) 1 calc R U P A 2
C47D C 0.4144(8) 0.8406(7) 0.4236(7) 0.0434(13) Uani 0.4149(15) 1 d D U P A 2
C46D C 0.4558(5) 0.8393(6) 0.4602(5) 0.0438(15) Uani 0.4149(15) 1 d D U P A 2
H46D H 0.4656 0.8793 0.4766 0.053 Uiso 0.4149(15) 1 calc R U P A 2
C49D C 0.3918(7) 0.9102(8) 0.4091(7) 0.051(2) Uani 0.4149(15) 1 d D U P A 2
C50D C 0.3871(14) 0.9504(12) 0.4478(8) 0.071(3) Uani 0.4149(15) 1 d D U P A 2
H50D H 0.4174 0.9534 0.4705 0.107 Uiso 0.4149(15) 1 calc R U P A 2
H50E H 0.3756 0.9958 0.4383 0.107 Uiso 0.4149(15) 1 calc R U P A 2
H50F H 0.3653 0.9272 0.4589 0.107 Uiso 0.4149(15) 1 calc R U P A 2
C51D C 0.3441(6) 0.9061(16) 0.3741(8) 0.070(3) Uani 0.4149(15) 1 d D U P A 2
H51D H 0.3318 0.9517 0.3664 0.106 Uiso 0.4149(15) 1 calc R U P A 2
H51E H 0.3470 0.8838 0.3487 0.106 Uiso 0.4149(15) 1 calc R U P A 2
H51F H 0.3230 0.8802 0.3847 0.106 Uiso 0.4149(15) 1 calc R U P A 2
C52D C 0.4257(8) 0.9508(14) 0.3921(11) 0.078(3) Uani 0.4149(15) 1 d D U P A 2
H52D H 0.4562 0.9534 0.4145 0.116 Uiso 0.4149(15) 1 calc R U P A 2
H52E H 0.4286 0.9281 0.3668 0.116 Uiso 0.4149(15) 1 calc R U P A 2
H52F H 0.4136 0.9964 0.3842 0.116 Uiso 0.4149(15) 1 calc R U P A 2
C40D C 0.4155(3) 0.6556(4) 0.3889(3) 0.0413(10) Uani 0.4149(15) 1 d D U P A 2
H40D H 0.4322 0.6182 0.4045 0.050 Uiso 0.4149(15) 1 calc R U P A 2
C41D C 0.3854(3) 0.6401(4) 0.3497(3) 0.0379(11) Uani 0.4149(15) 1 d D U P A 2
C42D C 0.3565(12) 0.6943(10) 0.3235(11) 0.042(3) Uani 0.4149(15) 1 d D U P A 2
N4D N 0.3297(6) 0.7294(6) 0.3005(5) 0.069(2) Uani 0.4149(15) 1 d D U P A 2
C32D C 0.3803(3) 0.5693(4) 0.3315(3) 0.0368(11) Uani 0.4149(15) 1 d D U P A 2
C31D C 0.4115(3) 0.5180(4) 0.3506(3) 0.0379(11) Uani 0.4149(15) 1 d D U P A 2
H31D H 0.4372 0.5282 0.3755 0.046 Uiso 0.4149(15) 1 calc R U P A 2
C30D C 0.4064(3) 0.4527(5) 0.3347(3) 0.0371(11) Uani 0.4149(15) 1 d D U P A 2
C35D C 0.3678(5) 0.4369(7) 0.2975(4) 0.0415(15) Uani 0.4149(15) 1 d D U P A 2
H35D H 0.3655 0.3933 0.2851 0.050 Uiso 0.4149(15) 1 calc R U P A 2
C34D C 0.3337(6) 0.4841(9) 0.2792(6) 0.0452(18) Uani 0.4149(15) 1 d D U P A 2
C33D C 0.3423(6) 0.5522(7) 0.2946(6) 0.0460(16) Uani 0.4149(15) 1 d D U P A 2
H33D H 0.3219 0.5868 0.2796 0.055 Uiso 0.4149(15) 1 calc R U P A 2
C36D C 0.2906(5) 0.4682(8) 0.2393(4) 0.0545(16) Uani 0.4149(15) 1 d D U P A 2
C37D C 0.3021(6) 0.4809(8) 0.1984(5) 0.074(2) Uani 0.4149(15) 1 d D U P A 2
H37D H 0.3274 0.4512 0.1980 0.111 Uiso 0.4149(15) 1 calc R U P A 2
H37E H 0.2747 0.4717 0.1732 0.111 Uiso 0.4149(15) 1 calc R U P A 2
H37F H 0.3114 0.5280 0.1977 0.111 Uiso 0.4149(15) 1 calc R U P A 2
C38D C 0.2505(8) 0.5155(13) 0.2396(11) 0.062(2) Uani 0.4149(15) 1 d D U P A 2
H38D H 0.2429 0.5076 0.2658 0.094 Uiso 0.4149(15) 1 calc R U P A 2
H38E H 0.2599 0.5625 0.2389 0.094 Uiso 0.4149(15) 1 calc R U P A 2
H38F H 0.2232 0.5062 0.2144 0.094 Uiso 0.4149(15) 1 calc R U P A 2
C39D C 0.2722(6) 0.3947(7) 0.2388(6) 0.087(3) Uani 0.4149(15) 1 d D U P A 2
H39D H 0.2648 0.3866 0.2650 0.131 Uiso 0.4149(15) 1 calc R U P A 2
H39E H 0.2442 0.3888 0.2137 0.131 Uiso 0.4149(15) 1 calc R U P A 2
H39F H 0.2959 0.3627 0.2373 0.131 Uiso 0.4149(15) 1 calc R U P A 2
C27D C 0.4420(3) 0.4031(4) 0.3587(3) 0.0409(10) Uani 0.4149(15) 1 d D U P A 2
H27D H 0.4607 0.4169 0.3867 0.049 Uiso 0.4149(15) 1 calc R U P A 2
C28D C 0.4521(3) 0.3415(4) 0.3469(3) 0.0395(11) Uani 0.4149(15) 1 d D U P A 2
C29D C 0.4279(15) 0.3182(16) 0.3024(7) 0.055(2) Uani 0.4149(15) 1 d D U P A 2
N3D N 0.4090(7) 0.2872(11) 0.2723(6) 0.099(3) Uani 0.4149(15) 1 d D U P A 2
C19D C 0.4898(3) 0.2967(4) 0.3753(3) 0.0379(11) Uani 0.4149(15) 1 d D U P A 2
C18D C 0.5206(3) 0.3190(4) 0.4150(3) 0.0371(11) Uani 0.4149(15) 1 d D U P A 2
H18D H 0.5167 0.3630 0.4245 0.045 Uiso 0.4149(15) 1 calc R U P A 2
C17D C 0.5566(3) 0.2791(5) 0.4412(3) 0.0396(11) Uani 0.4149(15) 1 d D U P A 2
C22D C 0.5613(5) 0.2125(7) 0.4271(5) 0.0458(15) Uani 0.4149(15) 1 d D U P A 2
H22D H 0.5853 0.1844 0.4446 0.055 Uiso 0.4149(15) 1 calc R U P A 2
C21D C 0.5317(8) 0.1879(8) 0.3885(6) 0.0515(14) Uani 0.4149(15) 1 d D U P A 2
C20D C 0.4954(5) 0.2303(6) 0.3629(4) 0.0454(16) Uani 0.4149(15) 1 d D U P A 2
H20D H 0.4743 0.2133 0.3368 0.054 Uiso 0.4149(15) 1 calc R U P A 2
C23D C 0.5364(5) 0.1188(7) 0.3690(5) 0.0643(16) Uani 0.4149(15) 1 d D U P A 2
C24D C 0.4907(6) 0.0789(11) 0.3602(9) 0.087(3) Uani 0.4149(15) 1 d D U P A 2
H24D H 0.4646 0.1066 0.3430 0.131 Uiso 0.4149(15) 1 calc R U P A 2
H24E H 0.4920 0.0374 0.3445 0.131 Uiso 0.4149(15) 1 calc R U P A 2
H24F H 0.4867 0.0674 0.3876 0.131 Uiso 0.4149(15) 1 calc R U P A 2
C25D C 0.5769(5) 0.0752(7) 0.3958(6) 0.093(2) Uani 0.4149(15) 1 d D U P A 2
H25D H 0.5769 0.0326 0.3809 0.140 Uiso 0.4149(15) 1 calc R U P A 2
H25E H 0.6060 0.0991 0.4001 0.140 Uiso 0.4149(15) 1 calc R U P A 2
H25F H 0.5736 0.0659 0.4238 0.140 Uiso 0.4149(15) 1 calc R U P A 2
C26D C 0.5441(7) 0.1349(7) 0.3255(5) 0.098(2) Uani 0.4149(15) 1 d D U P A 2
H26D H 0.5186 0.1629 0.3076 0.147 Uiso 0.4149(15) 1 calc R U P A 2
H26E H 0.5734 0.1592 0.3314 0.147 Uiso 0.4149(15) 1 calc R U P A 2
H26F H 0.5452 0.0927 0.3105 0.147 Uiso 0.4149(15) 1 calc R U P A 2
C14D C 0.5872(2) 0.3114(4) 0.4814(3) 0.0391(10) Uani 0.4149(15) 1 d D U P A 2
H14D H 0.5747 0.3509 0.4895 0.047 Uiso 0.4149(15) 1 calc R U P A 2
C15D C 0.6295(3) 0.2943(5) 0.5083(3) 0.0379(11) Uani 0.4149(15) 1 d D U P A 2
C16D C 0.6510(13) 0.231(2) 0.500(2) 0.052(3) Uani 0.4149(15) 1 d D U P A 2
N2D N 0.6711(5) 0.1849(9) 0.4963(6) 0.089(3) Uani 0.4149(15) 1 d D U P A 2
C6D C 0.6575(3) 0.3349(4) 0.5470(3) 0.0372(11) Uani 0.4149(15) 1 d D U P A 2
C5D C 0.6438(3) 0.4000(5) 0.5535(3) 0.0368(11) Uani 0.4149(15) 1 d D U P A 2
H5D H 0.6149 0.4163 0.5349 0.044 Uiso 0.4149(15) 1 calc R U P A 2
C4D C 0.6711(3) 0.4423(4) 0.5867(3) 0.0359(11) Uani 0.4149(15) 1 d D U P A 2
C9D C 0.7130(4) 0.4160(7) 0.6160(6) 0.0419(15) Uani 0.4149(15) 1 d D U P A 2
H9D H 0.7310 0.4427 0.6395 0.050 Uiso 0.4149(15) 1 calc R U P A 2
C8D C 0.7276(6) 0.3517(9) 0.6106(7) 0.0450(12) Uani 0.4149(15) 1 d D U P A 2
C7D C 0.7002(5) 0.3109(7) 0.5754(5) 0.0440(16) Uani 0.4149(15) 1 d D U P A 2
H7D H 0.7107 0.2673 0.5713 0.053 Uiso 0.4149(15) 1 calc R U P A 2
C10D C 0.7731(5) 0.3196(8) 0.6403(5) 0.0543(12) Uani 0.4149(15) 1 d D U P A 2
C11D C 0.8115(5) 0.3333(10) 0.6201(6) 0.078(3) Uani 0.4149(15) 1 d D U P A 2
H11D H 0.8012 0.3167 0.5905 0.117 Uiso 0.4149(15) 1 calc R U P A 2
H11E H 0.8175 0.3818 0.6203 0.117 Uiso 0.4149(15) 1 calc R U P A 2
H11F H 0.8400 0.3099 0.6369 0.117 Uiso 0.4149(15) 1 calc R U P A 2
C12D C 0.7882(5) 0.3450(8) 0.6868(4) 0.082(2) Uani 0.4149(15) 1 d D U P A 2
H12D H 0.8171 0.3226 0.7038 0.122 Uiso 0.4149(15) 1 calc R U P A 2
H12E H 0.7931 0.3938 0.6873 0.122 Uiso 0.4149(15) 1 calc R U P A 2
H12F H 0.7641 0.3346 0.6992 0.122 Uiso 0.4149(15) 1 calc R U P A 2
C13D C 0.7656(8) 0.2422(7) 0.6386(6) 0.075(3) Uani 0.4149(15) 1 d D U P A 2
H13D H 0.7560 0.2270 0.6086 0.113 Uiso 0.4149(15) 1 calc R U P A 2
H13E H 0.7946 0.2198 0.6552 0.113 Uiso 0.4149(15) 1 calc R U P A 2
H13F H 0.7415 0.2309 0.6508 0.113 Uiso 0.4149(15) 1 calc R U P A 2
N6 N 0.5000 0.5334(3) 0.2500 0.0515(10) Uani 1 2 d S TU P . .
C66 C 0.48000(15) 0.4902(2) 0.20917(15) 0.0588(10) Uani 1 1 d . U . . .
H66A H 0.4653 0.5208 0.1847 0.071 Uiso 1 1 calc R U . . .
H66B H 0.5061 0.4675 0.2035 0.071 Uiso 1 1 calc R U . . .
C67 C 0.44451(18) 0.4363(3) 0.21003(19) 0.0737(13) Uani 1 1 d . U . . .
H67A H 0.4581 0.4060 0.2349 0.088 Uiso 1 1 calc R U . . .
H67B H 0.4169 0.4582 0.2133 0.088 Uiso 1 1 calc R U . . .
C68 C 0.4306(2) 0.3961(3) 0.1690(2) 0.0876(16) Uani 1 1 d . U . . .
H68A H 0.4591 0.3795 0.1647 0.105 Uiso 1 1 calc R U . . .
H68B H 0.4151 0.4269 0.1449 0.105 Uiso 1 1 calc R U . . .
C69 C 0.3991(3) 0.3365(4) 0.1662(3) 0.116(2) Uani 1 1 d . U . . .
H69A H 0.4136 0.3056 0.1901 0.174 Uiso 1 1 calc R U . . .
H69B H 0.3937 0.3131 0.1389 0.174 Uiso 1 1 calc R U . . .
H69C H 0.3695 0.3523 0.1679 0.174 Uiso 1 1 calc R U . . .
C70 C 0.46224(15) 0.5771(2) 0.25767(15) 0.0588(10) Uani 1 1 d . U . . .
H70A H 0.4384 0.5466 0.2616 0.071 Uiso 1 1 calc R U . . .
H70B H 0.4763 0.6017 0.2850 0.071 Uiso 1 1 calc R U . . .
C71 C 0.43807(19) 0.6280(3) 0.22322(17) 0.0751(13) Uani 1 1 d . U . . .
H71A H 0.4242 0.6047 0.1954 0.090 Uiso 1 1 calc R U . . .
H71B H 0.4609 0.6610 0.2201 0.090 Uiso 1 1 calc R U . . .
C72 C 0.40023(19) 0.6650(3) 0.2350(2) 0.0839(15) Uani 1 1 d . U . . .
H72A H 0.3769 0.6317 0.2366 0.101 Uiso 1 1 calc R U . . .
H72B H 0.4142 0.6851 0.2638 0.101 Uiso 1 1 calc R U . . .
C73 C 0.3762(3) 0.7193(5) 0.2042(3) 0.142(4) Uani 1 1 d . U . . .
H73A H 0.3932 0.7618 0.2126 0.212 Uiso 1 1 calc R U . . .
H73B H 0.3447 0.7249 0.2047 0.212 Uiso 1 1 calc R U . . .
H73C H 0.3750 0.7070 0.1752 0.212 Uiso 1 1 calc R U . . .
P1 P 0.5000 0.5000 0.5000 0.0454(3) Uani 1 2 d DS U P . .
O1 O 0.5477(3) 0.4923(5) 0.4976(3) 0.071(2) Uani 0.371(4) 1 d D U P B -1
O2 O 0.4638(3) 0.4617(6) 0.4645(3) 0.087(3) Uani 0.371(4) 1 d D U P B -1
O3 O 0.5039(3) 0.4750(6) 0.5448(3) 0.071(2) Uani 0.371(4) 1 d D U P B -1
O4 O 0.4848(4) 0.5755(4) 0.4963(4) 0.074(2) Uani 0.371(4) 1 d D U P B -1
C74 C 0.5639(4) 0.5420(6) 0.4710(4) 0.084(2) Uani 0.5 1 d D U P B -1
H74A H 0.5374 0.5696 0.4534 0.100 Uiso 0.5 1 calc R U P B -1
H74B H 0.5872 0.5727 0.4903 0.100 Uiso 0.5 1 calc R U P B -1
O1D O 0.5443(5) 0.5316(12) 0.4965(7) 0.071(2) Uani 0.129(4) 1 d D U P B -2
O2D O 0.4933(10) 0.4266(8) 0.4834(10) 0.087(3) Uani 0.129(4) 1 d D U P B -2
O3D O 0.4938(9) 0.5106(15) 0.5429(5) 0.071(2) Uani 0.129(4) 1 d D U P B -2
O4D O 0.4607(6) 0.5375(12) 0.4650(7) 0.074(2) Uani 0.129(4) 1 d D U P B -2
C74D C 0.5361(4) 0.5581(7) 0.4478(4) 0.084(2) Uani 0.5 1 d D U P B -2
H74C H 0.5408 0.6073 0.4459 0.100 Uiso 0.5 1 calc R U P B -2
H74D H 0.5061 0.5439 0.4267 0.100 Uiso 0.5 1 calc R U P B -2
C75 C 0.5816(2) 0.5111(3) 0.4466(2) 0.0906(17) Uani 1 1 d . U . . .
H75A H 0.5565 0.4937 0.4213 0.109 Uiso 0.5 1 calc R U P B -1
H75B H 0.5995 0.4719 0.4623 0.109 Uiso 0.5 1 calc R U P B -1
H75C H 0.5986 0.4932 0.4757 0.109 Uiso 0.5 1 calc R U P B -2
H75D H 0.5707 0.4725 0.4268 0.109 Uiso 0.5 1 calc R U P B -2
C76 C 0.61301(18) 0.5554(2) 0.43158(17) 0.0656(11) Uani 1 1 d . U . . .
C77 C 0.65333(18) 0.5879(2) 0.45508(17) 0.0690(12) Uani 1 1 d . U . . .
H77 H 0.6700 0.5833 0.4849 0.083 Uiso 1 1 calc R U . . .
N7 N 0.60206(16) 0.5738(3) 0.39030(15) 0.0822(13) Uani 1 1 d . U . . .
N8 N 0.63347(17) 0.6183(3) 0.38710(15) 0.0902(15) Uani 1 1 d . U . . .
N9 N 0.66390(13) 0.62743(19) 0.42658(12) 0.0604(9) Uani 1 1 d . U . . .
C78 C 0.70261(15) 0.6745(2) 0.43474(15) 0.0598(10) Uani 1 1 d . U . . .
C79 C 0.74673(16) 0.6502(3) 0.45682(15) 0.0663(11) Uani 1 1 d . U . . .
H79 H 0.7514 0.6040 0.4646 0.080 Uiso 1 1 calc R U . . .
C80 C 0.78452(16) 0.6954(3) 0.46751(16) 0.0665(11) Uani 1 1 d . U . . .
C81 C 0.77646(16) 0.7629(3) 0.45588(16) 0.0666(11) Uani 1 1 d . U . . .
H81 H 0.8018 0.7934 0.4628 0.080 Uiso 1 1 calc R U . . .
C82 C 0.73145(16) 0.7866(2) 0.43409(15) 0.0631(11) Uani 1 1 d . U . . .
C83 C 0.69405(16) 0.7411(2) 0.42275(15) 0.0606(10) Uani 1 1 d . U . . .
H83 H 0.6636 0.7560 0.4072 0.073 Uiso 1 1 calc R U . . .
C84 C 0.83338(17) 0.6716(4) 0.49303(18) 0.0802(14) Uani 1 1 d . U . . .
C85 C 0.8807(3) 0.5789(5) 0.5243(3) 0.131(3) Uani 1 1 d . U . . .
H85A H 0.8833 0.5322 0.5158 0.197 Uiso 1 1 calc R U . . .
H85B H 0.8839 0.5805 0.5547 0.197 Uiso 1 1 calc R U . . .
H85C H 0.9053 0.6060 0.5195 0.197 Uiso 1 1 calc R U . . .
C86 C 0.72489(18) 0.8605(3) 0.42676(17) 0.0666(11) Uani 1 1 d . U . . .
C87 C 0.6708(3) 0.9491(3) 0.3959(3) 0.108(2) Uani 1 1 d . U . . .
H87A H 0.6903 0.9693 0.3811 0.161 Uiso 1 1 calc R U . . .
H87B H 0.6767 0.9713 0.4238 0.161 Uiso 1 1 calc R U . . .
H87C H 0.6381 0.9548 0.3784 0.161 Uiso 1 1 calc R U . . .
O5 O 0.83608(14) 0.6057(3) 0.49875(15) 0.0987(13) Uani 1 1 d . U . . .
O6 O 0.86489(14) 0.7115(3) 0.50711(16) 0.1084(15) Uani 1 1 d . U . . .
O7 O 0.68151(13) 0.87625(18) 0.40275(15) 0.0854(11) Uani 1 1 d . U . . .
O8 O 0.75562(14) 0.9014(2) 0.44208(13) 0.0836(10) Uani 1 1 d . U . . .
C1S C 0.7664(2) 0.0866(4) 0.5385(2) 0.0725(18) Uani 0.766(6) 1 d D U P C 1
H1S H 0.7422 0.1226 0.5316 0.087 Uiso 0.766(6) 1 calc R U P C 1
Cl1S Cl 0.82148(15) 0.1240(2) 0.55701(14) 0.1453(14) Uani 0.766(6) 1 d D U P C 1
Cl2S Cl 0.7601(2) 0.0342(4) 0.5793(2) 0.151(2) Uani 0.766(6) 1 d D U P C 1
Cl3S Cl 0.76206(14) 0.0417(2) 0.49148(11) 0.1058(10) Uani 0.766(6) 1 d D U P C 1
C1E C 0.7559(9) 0.0886(10) 0.5420(6) 0.0725(18) Uani 0.234(6) 1 d D U P C 2
H1E H 0.7257 0.1078 0.5419 0.087 Uiso 0.234(6) 1 calc R U P C 2
Cl1E Cl 0.7936(5) 0.1546(7) 0.5433(5) 0.1453(14) Uani 0.234(6) 1 d D U P C 2
Cl2E Cl 0.7779(10) 0.0375(15) 0.5867(7) 0.151(2) Uani 0.234(6) 1 d D U P C 2
Cl3E Cl 0.7463(5) 0.0414(8) 0.4955(4) 0.1058(10) Uani 0.234(6) 1 d D U P C 2
C2S C 0.5074(4) 0.7990(5) 0.3666(4) 0.121(3) Uani 0.705(4) 1 d D U P D 1
H2S H 0.4893 0.8004 0.3867 0.145 Uiso 0.705(4) 1 calc R U P D 1
Cl4S Cl 0.4702(2) 0.7797(4) 0.31728(19) 0.226(2) Uani 0.705(4) 1 d D U P D 1
Cl5S Cl 0.54807(19) 0.7355(4) 0.3840(3) 0.212(3) Uani 0.705(4) 1 d D U P D 1
Cl6S Cl 0.5277(2) 0.8794(2) 0.3638(2) 0.200(2) Uani 0.705(4) 1 d D U P D 1
C2E C 0.5073(8) 0.7926(10) 0.3538(6) 0.121(3) Uani 0.295(4) 1 d D U P D 2
H2E H 0.4832 0.8103 0.3652 0.145 Uiso 0.295(4) 1 calc R U P D 2
Cl4E Cl 0.4929(5) 0.7996(9) 0.2981(4) 0.226(2) Uani 0.295(4) 1 d D U P D 2
Cl5E Cl 0.5213(5) 0.7076(8) 0.3656(6) 0.212(3) Uani 0.295(4) 1 d D U P D 2
Cl6E Cl 0.5583(5) 0.8389(6) 0.3693(5) 0.200(2) Uani 0.295(4) 1 d D U P D 2
C3S C 0.8678(3) 0.5662(4) 0.7341(3) 0.127(2) Uani 1 1 d D U . E 1
H3S H 0.8398 0.5618 0.7078 0.152 Uiso 1 1 calc R U . E 1
Cl7S Cl 0.87696(14) 0.4887(2) 0.76099(17) 0.2172(17) Uani 1 1 d D U . E 1
Cl8S Cl 0.91716(15) 0.5838(3) 0.71696(16) 0.2268(18) Uani 1 1 d D U . E 1
Cl9S Cl 0.85826(14) 0.63037(19) 0.76462(11) 0.1847(13) Uani 1 1 d D U . E 1

loop_
_atom_site_aniso_label
_atom_site_aniso_U_11
_atom_site_aniso_U_22
_atom_site_aniso_U_33
_atom_site_aniso_U_23
_atom_site_aniso_U_13
_atom_site_aniso_U_12
C1 0.0306(19) 0.039(2) 0.040(2) -0.0044(17) 0.0015(17) 0.0005(15)
C2 0.0351(18) 0.037(3) 0.0313(19) 0.001(2) 0.0058(14) 0.001(2)
C3 0.0372(15) 0.023(5) 0.037(4) 0.009(4) 0.0022(17) 0.003(3)
N1 0.044(2) 0.059(7) 0.059(3) -0.009(5) -0.008(2) 0.001(3)
C4 0.030(3) 0.041(3) 0.030(3) -0.0005(19) 0.002(2) -0.0003(18)
C5 0.029(2) 0.039(3) 0.034(3) -0.002(2) -0.0008(19) 0.002(2)
C6 0.0297(17) 0.039(3) 0.037(2) 0.000(2) 0.0042(16) 0.003(2)
C7 0.039(2) 0.041(5) 0.042(3) 0.002(3) 0.001(2) 0.005(2)
C8 0.0350(18) 0.050(3) 0.040(2) 0.0045(19) 0.0000(14) 0.0057(19)
C9 0.031(4) 0.049(3) 0.037(4) 0.003(2) 0.000(3) 0.002(3)
C10 0.0381(18) 0.055(2) 0.054(2) 0.0038(17) -0.0064(16) 0.0102(16)
C11 0.047(4) 0.091(7) 0.087(7) 0.006(4) 0.011(5) 0.016(4)
C12 0.059(5) 0.091(5) 0.065(4) -0.001(4) -0.018(3) 0.010(3)
C13 0.062(3) 0.063(3) 0.081(8) 0.012(4) -0.003(6) 0.013(3)
C14 0.0289(18) 0.037(2) 0.042(2) -0.0026(17) 0.0002(16) 0.0023(15)
C15 0.031(3) 0.036(2) 0.038(3) -0.001(2) 0.000(2) 0.0038(19)
C16 0.040(6) 0.050(6) 0.047(5) -0.013(3) -0.010(4) 0.010(6)
N2 0.070(6) 0.089(6) 0.074(8) -0.033(4) -0.020(4) 0.043(5)
C17 0.029(3) 0.040(2) 0.043(3) -0.002(2) 0.002(2) 0.002(2)
C18 0.030(3) 0.037(2) 0.036(3) -0.005(2) 0.0004(19) 0.000(2)
C19 0.035(3) 0.0339(19) 0.037(3) -0.005(2) 0.001(2) 0.0007(19)
C20 0.037(3) 0.038(2) 0.047(5) -0.011(3) -0.005(3) -0.002(2)
C21 0.042(3) 0.0389(18) 0.061(4) -0.008(2) 0.002(2) 0.0020(15)
C22 0.031(5) 0.038(3) 0.054(3) -0.005(2) -0.004(3) 0.007(2)
C23 0.053(2) 0.045(2) 0.080(4) -0.019(2) 0.002(2) 0.0102(16)
C24 0.070(4) 0.038(6) 0.129(8) -0.011(5) -0.001(4) 0.007(4)
C25 0.090(5) 0.067(4) 0.121(6) -0.022(4) 0.033(4) 0.018(3)
C26 0.125(6) 0.053(4) 0.094(5) -0.014(3) 0.009(4) 0.028(4)
C27 0.0339(19) 0.042(2) 0.039(2) -0.0029(18) 0.0011(17) 0.0038(16)
C28 0.037(3) 0.040(3) 0.036(2) -0.001(2) 0.005(2) 0.0051(18)
C29 0.072(6) 0.039(6) 0.036(3) 0.003(4) -0.004(3) 0.028(4)
N3 0.132(10) 0.086(6) 0.050(3) -0.024(4) -0.007(5) 0.037(6)
C30 0.0317(17) 0.040(3) 0.034(3) -0.004(2) 0.0030(17) 0.003(2)
C31 0.031(2) 0.041(3) 0.033(2) -0.002(2) -0.0014(16) 0.003(2)
C32 0.033(2) 0.039(3) 0.031(2) 0.000(2) 0.0011(19) 0.004(2)
C33 0.037(3) 0.052(4) 0.036(3) -0.008(3) -0.004(2) 0.004(3)
C34 0.036(3) 0.055(3) 0.034(3) -0.0090(17) -0.002(2) 0.0065(18)
C35 0.0365(16) 0.046(4) 0.032(4) -0.008(2) -0.001(2) 0.004(2)
C36 0.043(2) 0.061(3) 0.039(3) -0.014(2) -0.0121(19) 0.0092(19)
C37 0.064(3) 0.097(7) 0.045(3) -0.013(4) -0.003(2) 0.006(5)
C38 0.046(2) 0.068(6) 0.055(3) -0.003(4) -0.0067(19) 0.010(3)
C39 0.080(6) 0.064(3) 0.079(7) -0.020(4) -0.024(4) 0.007(3)
C40 0.033(2) 0.040(2) 0.039(2) -0.0052(17) -0.0034(17) 0.0020(16)
C41 0.0319(18) 0.040(3) 0.035(3) -0.0042(19) 0.0022(18) 0.000(2)
C42 0.038(6) 0.036(4) 0.038(2) -0.010(4) -0.007(3) -0.001(5)
N4 0.074(5) 0.060(5) 0.045(4) -0.016(4) -0.018(3) 0.022(5)
C43 0.033(3) 0.0364(18) 0.033(3) -0.007(2) 0.000(2) -0.0003(19)
C44 0.034(3) 0.035(2) 0.033(3) -0.007(2) -0.003(2) 0.0014(19)
C45 0.034(2) 0.034(3) 0.032(3) -0.004(2) -0.0037(19) 0.0001(19)
C46 0.040(3) 0.037(3) 0.042(4) -0.005(3) -0.002(2) 0.001(3)
C47 0.040(3) 0.0373(19) 0.043(4) -0.0027(18) 0.001(2) 0.003(2)
C48 0.033(4) 0.0393(18) 0.036(5) 0.000(2) -0.004(3) 0.001(2)
C49 0.045(4) 0.037(2) 0.058(3) 0.0020(17) -0.001(2) 0.008(2)
C50 0.091(4) 0.045(6) 0.066(5) 0.002(4) 0.011(4) 0.022(5)
C51 0.048(5) 0.069(3) 0.076(6) -0.006(4) -0.004(4) 0.016(4)
C52 0.069(8) 0.052(3) 0.105(5) 0.021(3) 0.021(6) 0.016(5)
C53 0.036(2) 0.042(2) 0.041(2) -0.0043(19) -0.0054(18) 0.0029(17)
C54 0.033(3) 0.0375(19) 0.036(3) -0.003(2) 0.000(2) -0.0017(18)
C55 0.046(8) 0.0409(19) 0.044(8) -0.003(3) -0.026(4) 0.003(2)
N5 0.093(9) 0.043(2) 0.108(9) -0.013(3) -0.030(7) 0.006(3)
C56 0.031(2) 0.037(3) 0.037(2) -0.002(2) 0.0001(17) -0.0035(19)
C57 0.033(3) 0.036(3) 0.034(3) -0.004(2) -0.003(2) 0.0011(17)
C58 0.032(3) 0.037(2) 0.033(3) -0.0029(18) 0.000(2) -0.0010(19)
C59 0.032(4) 0.044(2) 0.038(3) -0.005(2) -0.003(3) 0.001(2)
C60 0.042(3) 0.045(3) 0.038(3) -0.005(2) -0.0004(17) -0.002(2)
C61 0.039(2) 0.038(4) 0.042(2) -0.007(3) -0.0007(16) -0.002(3)
C62 0.0524(19) 0.048(2) 0.050(2) -0.0156(19) -0.0070(17) -0.0062(16)
C63 0.096(4) 0.101(7) 0.078(8) -0.032(5) 0.010(6) -0.001(4)
C64 0.111(8) 0.077(6) 0.074(5) -0.020(4) 0.007(6) -0.036(5)
C65 0.088(6) 0.093(5) 0.092(6) -0.021(4) -0.029(4) 0.000(5)
C1D 0.0306(19) 0.039(2) 0.040(2) -0.0044(17) 0.0015(17) 0.0005(15)
C2D 0.0351(18) 0.037(3) 0.0313(19) 0.001(2) 0.0058(14) 0.001(2)
C3D 0.0372(15) 0.023(5) 0.037(4) 0.009(4) 0.0022(17) 0.003(3)
N1D 0.044(2) 0.059(7) 0.059(3) -0.009(5) -0.008(2) 0.001(3)
C58D 0.032(3) 0.037(2) 0.033(3) -0.0029(18) 0.000(2) -0.0010(19)
C57D 0.033(3) 0.036(3) 0.034(3) -0.004(2) -0.003(2) 0.0011(17)
C56D 0.031(2) 0.037(3) 0.037(2) -0.002(2) 0.0001(17) -0.0035(19)
C61D 0.039(2) 0.038(4) 0.042(2) -0.007(3) -0.0007(16) -0.002(3)
C60D 0.042(3) 0.045(3) 0.038(3) -0.005(2) -0.0004(17) -0.002(2)
C59D 0.032(4) 0.044(2) 0.038(3) -0.005(2) -0.003(3) 0.001(2)
C62D 0.0524(19) 0.048(2) 0.050(2) -0.0156(19) -0.0070(17) -0.0062(16)
C63D 0.096(4) 0.101(7) 0.078(8) -0.032(5) 0.010(6) -0.001(4)
C64D 0.111(8) 0.077(6) 0.074(5) -0.020(4) 0.007(6) -0.036(5)
C65D 0.088(6) 0.093(5) 0.092(6) -0.021(4) -0.029(4) 0.000(5)
C53D 0.036(2) 0.042(2) 0.041(2) -0.0043(19) -0.0054(18) 0.0029(17)
C54D 0.033(3) 0.0375(19) 0.036(3) -0.003(2) 0.000(2) -0.0017(18)
C55D 0.046(8) 0.0409(19) 0.044(8) -0.003(3) -0.026(4) 0.003(2)
N5D 0.093(9) 0.043(2) 0.108(9) -0.013(3) -0.030(7) 0.006(3)
C45D 0.034(2) 0.034(3) 0.032(3) -0.004(2) -0.0037(19) 0.0001(19)
C44D 0.034(3) 0.035(2) 0.033(3) -0.007(2) -0.003(2) 0.0014(19)
C43D 0.033(3) 0.0364(18) 0.033(3) -0.007(2) 0.000(2) -0.0003(19)
C48D 0.033(4) 0.0393(18) 0.036(5) 0.000(2) -0.004(3) 0.001(2)
C47D 0.040(3) 0.0373(19) 0.043(4) -0.0027(18) 0.001(2) 0.003(2)
C46D 0.040(3) 0.037(3) 0.042(4) -0.005(3) -0.002(2) 0.001(3)
C49D 0.045(4) 0.037(2) 0.058(3) 0.0020(17) -0.001(2) 0.008(2)
C50D 0.091(4) 0.045(6) 0.066(5) 0.002(4) 0.011(4) 0.022(5)
C51D 0.048(5) 0.069(3) 0.076(6) -0.006(4) -0.004(4) 0.016(4)
C52D 0.069(8) 0.052(3) 0.105(5) 0.021(3) 0.021(6) 0.016(5)
C40D 0.033(2) 0.040(2) 0.039(2) -0.0052(17) -0.0034(17) 0.0020(16)
C41D 0.0319(18) 0.040(3) 0.035(3) -0.0042(19) 0.0022(18) 0.000(2)
C42D 0.038(6) 0.036(4) 0.038(2) -0.010(4) -0.007(3) -0.001(5)
N4D 0.074(5) 0.060(5) 0.045(4) -0.016(4) -0.018(3) 0.022(5)
C32D 0.033(2) 0.039(3) 0.031(2) 0.000(2) 0.0011(19) 0.004(2)
C31D 0.031(2) 0.041(3) 0.033(2) -0.002(2) -0.0014(16) 0.003(2)
C30D 0.0317(17) 0.040(3) 0.034(3) -0.004(2) 0.0030(17) 0.003(2)
C35D 0.0365(16) 0.046(4) 0.032(4) -0.008(2) -0.001(2) 0.004(2)
C34D 0.036(3) 0.055(3) 0.034(3) -0.0090(17) -0.002(2) 0.0065(18)
C33D 0.037(3) 0.052(4) 0.036(3) -0.008(3) -0.004(2) 0.004(3)
C36D 0.043(2) 0.061(3) 0.039(3) -0.014(2) -0.0121(19) 0.0092(19)
C37D 0.064(3) 0.097(7) 0.045(3) -0.013(4) -0.003(2) 0.006(5)
C38D 0.046(2) 0.068(6) 0.055(3) -0.003(4) -0.0067(19) 0.010(3)
C39D 0.080(6) 0.064(3) 0.079(7) -0.020(4) -0.024(4) 0.007(3)
C27D 0.0339(19) 0.042(2) 0.039(2) -0.0029(18) 0.0011(17) 0.0038(16)
C28D 0.037(3) 0.040(3) 0.036(2) -0.001(2) 0.005(2) 0.0051(18)
C29D 0.072(6) 0.039(6) 0.036(3) 0.003(4) -0.004(3) 0.028(4)
N3D 0.132(10) 0.086(6) 0.050(3) -0.024(4) -0.007(5) 0.037(6)
C19D 0.035(3) 0.0339(19) 0.037(3) -0.005(2) 0.001(2) 0.0007(19)
C18D 0.030(3) 0.037(2) 0.036(3) -0.005(2) 0.0004(19) 0.000(2)
C17D 0.029(3) 0.040(2) 0.043(3) -0.002(2) 0.002(2) 0.002(2)
C22D 0.031(5) 0.038(3) 0.054(3) -0.005(2) -0.004(3) 0.007(2)
C21D 0.042(3) 0.0389(18) 0.061(4) -0.008(2) 0.002(2) 0.0020(15)
C20D 0.037(3) 0.038(2) 0.047(5) -0.011(3) -0.005(3) -0.002(2)
C23D 0.053(2) 0.045(2) 0.080(4) -0.019(2) 0.002(2) 0.0102(16)
C24D 0.070(4) 0.038(6) 0.129(8) -0.011(5) -0.001(4) 0.007(4)
C25D 0.090(5) 0.067(4) 0.121(6) -0.022(4) 0.033(4) 0.018(3)
C26D 0.125(6) 0.053(4) 0.094(5) -0.014(3) 0.009(4) 0.028(4)
C14D 0.0289(18) 0.037(2) 0.042(2) -0.0026(17) 0.0002(16) 0.0023(15)
C15D 0.031(3) 0.036(2) 0.038(3) -0.001(2) 0.000(2) 0.0038(19)
C16D 0.040(6) 0.050(6) 0.047(5) -0.013(3) -0.010(4) 0.010(6)
N2D 0.070(6) 0.089(6) 0.074(8) -0.033(4) -0.020(4) 0.043(5)
C6D 0.0297(17) 0.039(3) 0.037(2) 0.000(2) 0.0042(16) 0.003(2)
C5D 0.029(2) 0.039(3) 0.034(3) -0.002(2) -0.0008(19) 0.002(2)
C4D 0.030(3) 0.041(3) 0.030(3) -0.0005(19) 0.002(2) -0.0003(18)
C9D 0.031(4) 0.049(3) 0.037(4) 0.003(2) 0.000(3) 0.002(3)
C8D 0.0350(18) 0.050(3) 0.040(2) 0.0045(19) 0.0000(14) 0.0057(19)
C7D 0.039(2) 0.041(5) 0.042(3) 0.002(3) 0.001(2) 0.005(2)
C10D 0.0381(18) 0.055(2) 0.054(2) 0.0038(17) -0.0064(16) 0.0102(16)
C11D 0.047(4) 0.091(7) 0.087(7) 0.006(4) 0.011(5) 0.016(4)
C12D 0.059(5) 0.091(5) 0.065(4) -0.001(4) -0.018(3) 0.010(3)
C13D 0.062(3) 0.063(3) 0.081(8) 0.012(4) -0.003(6) 0.013(3)
N6 0.050(2) 0.068(3) 0.037(2) 0.000 0.0153(18) 0.000
C66 0.058(2) 0.069(3) 0.048(2) -0.0094(19) 0.0168(18) -0.0012(19)
C67 0.065(3) 0.085(3) 0.071(3) -0.006(2) 0.023(2) -0.012(2)
C68 0.086(3) 0.096(4) 0.075(4) -0.019(3) 0.020(3) -0.017(3)
C69 0.122(5) 0.121(5) 0.098(5) -0.027(4) 0.028(4) -0.047(4)
C70 0.062(2) 0.068(3) 0.049(2) -0.0023(19) 0.0227(19) 0.0037(19)
C71 0.085(3) 0.083(3) 0.057(3) 0.005(2) 0.024(2) 0.024(3)
C72 0.078(3) 0.096(4) 0.075(4) -0.015(3) 0.022(3) 0.019(3)
C73 0.168(7) 0.156(7) 0.096(5) 0.010(5) 0.039(5) 0.103(6)
P1 0.0407(6) 0.0461(7) 0.0489(8) -0.0011(6) 0.0143(6) -0.0077(5)
O1 0.062(3) 0.070(5) 0.094(5) 0.043(4) 0.042(3) 0.015(3)
O2 0.077(5) 0.098(5) 0.072(5) -0.022(4) 0.004(4) -0.028(4)
O3 0.040(4) 0.116(8) 0.051(3) 0.008(4) 0.006(3) -0.006(4)
O4 0.075(5) 0.060(4) 0.093(6) 0.014(3) 0.037(4) 0.014(3)
C74 0.082(5) 0.098(5) 0.084(5) 0.033(4) 0.046(4) 0.000(4)
O1D 0.062(3) 0.070(5) 0.094(5) 0.043(4) 0.042(3) 0.015(3)
O2D 0.077(5) 0.098(5) 0.072(5) -0.022(4) 0.004(4) -0.028(4)
O3D 0.040(4) 0.116(8) 0.051(3) 0.008(4) 0.006(3) -0.006(4)
O4D 0.075(5) 0.060(4) 0.093(6) 0.014(3) 0.037(4) 0.014(3)
C74D 0.082(5) 0.098(5) 0.084(5) 0.033(4) 0.046(4) 0.000(4)
C75 0.120(4) 0.074(3) 0.094(4) 0.005(3) 0.059(4) -0.025(3)
C76 0.085(3) 0.056(2) 0.060(3) -0.001(2) 0.031(2) -0.009(2)
C77 0.084(3) 0.067(3) 0.059(3) 0.006(2) 0.028(2) -0.005(2)
N7 0.081(3) 0.101(3) 0.060(2) 0.005(2) 0.018(2) -0.037(2)
N8 0.093(3) 0.117(4) 0.053(2) 0.010(2) 0.015(2) -0.045(3)
N9 0.0644(19) 0.066(2) 0.050(2) 0.0012(16) 0.0190(16) -0.0116(16)
C78 0.062(2) 0.070(2) 0.049(2) 0.0006(19) 0.0210(18) -0.0118(18)
C79 0.066(2) 0.085(3) 0.051(2) -0.002(2) 0.0240(19) -0.010(2)
C80 0.063(2) 0.088(3) 0.053(3) -0.003(2) 0.0251(19) -0.010(2)
C81 0.061(2) 0.089(3) 0.057(3) -0.007(2) 0.029(2) -0.014(2)
C82 0.075(2) 0.072(2) 0.053(2) -0.0050(19) 0.034(2) -0.0143(19)
C83 0.063(2) 0.073(3) 0.050(2) -0.0007(19) 0.0240(19) -0.0087(19)
C84 0.055(2) 0.131(4) 0.061(3) 0.004(3) 0.028(2) 0.001(2)
C85 0.092(4) 0.187(8) 0.109(6) 0.021(5) 0.025(4) 0.054(5)
C86 0.073(3) 0.068(3) 0.070(3) -0.001(2) 0.039(2) -0.008(2)
C87 0.098(4) 0.078(4) 0.158(7) 0.009(4) 0.059(5) 0.009(3)
O5 0.084(2) 0.118(3) 0.088(3) 0.011(2) 0.021(2) 0.020(2)
O6 0.065(2) 0.156(4) 0.103(3) 0.006(3) 0.027(2) -0.014(2)
O7 0.084(2) 0.071(2) 0.110(3) 0.007(2) 0.044(2) 0.0002(17)
O8 0.100(3) 0.082(2) 0.077(2) -0.0070(19) 0.040(2) -0.026(2)
C1S 0.072(4) 0.078(3) 0.076(3) -0.002(2) 0.035(3) 0.023(3)
Cl1S 0.123(3) 0.143(3) 0.173(3) -0.022(2) 0.055(2) -0.035(2)
Cl2S 0.213(6) 0.155(2) 0.124(3) 0.016(2) 0.109(4) -0.002(4)
Cl3S 0.130(3) 0.1184(14) 0.0705(13) -0.0040(10) 0.0355(15) 0.0331(19)
C1E 0.072(4) 0.078(3) 0.076(3) -0.002(2) 0.035(3) 0.023(3)
Cl1E 0.123(3) 0.143(3) 0.173(3) -0.022(2) 0.055(2) -0.035(2)
Cl2E 0.213(6) 0.155(2) 0.124(3) 0.016(2) 0.109(4) -0.002(4)
Cl3E 0.130(3) 0.1184(14) 0.0705(13) -0.0040(10) 0.0355(15) 0.0331(19)
C2S 0.109(5) 0.142(5) 0.116(7) -0.031(5) 0.046(5) -0.018(4)
Cl4S 0.188(4) 0.317(7) 0.159(4) -0.039(4) 0.040(3) -0.088(4)
Cl5S 0.141(4) 0.248(5) 0.284(7) 0.068(5) 0.122(5) 0.056(4)
Cl6S 0.193(4) 0.133(3) 0.262(5) -0.016(3) 0.061(4) -0.038(3)
C2E 0.109(5) 0.142(5) 0.116(7) -0.031(5) 0.046(5) -0.018(4)
Cl4E 0.188(4) 0.317(7) 0.159(4) -0.039(4) 0.040(3) -0.088(4)
Cl5E 0.141(4) 0.248(5) 0.284(7) 0.068(5) 0.122(5) 0.056(4)
Cl6E 0.193(4) 0.133(3) 0.262(5) -0.016(3) 0.061(4) -0.038(3)
C3S 0.087(4) 0.180(7) 0.092(5) -0.002(5) 0.004(4) -0.001(4)
Cl7S 0.194(3) 0.178(3) 0.264(5) 0.025(3) 0.056(3) -0.017(2)
Cl8S 0.222(4) 0.272(4) 0.229(4) -0.035(4) 0.131(4) -0.052(3)
Cl9S 0.230(3) 0.194(3) 0.147(2) -0.003(2) 0.087(2) -0.039(2)

loop_
_atom_type_symbol
_atom_type_description
_atom_type_scat_dispersion_real
_atom_type_scat_dispersion_imag
_atom_type_scat_source
C C 0.0033 0.0016 'International Tables Vol C Tables 4.2.6.8 and 6.1.1.4'
H H 0.0000 0.0000 'International Tables Vol C Tables 4.2.6.8 and 6.1.1.4'
N N 0.0061 0.0033 'International Tables Vol C Tables 4.2.6.8 and 6.1.1.4'
O O 0.0106 0.0060 'International Tables Vol C Tables 4.2.6.8 and 6.1.1.4'
P P 0.1023 0.0942 'International Tables Vol C Tables 4.2.6.8 and 6.1.1.4'
Cl Cl 0.1484 0.1585 'International Tables Vol C Tables 4.2.6.8 and 6.1.1.4'

loop_
_geom_angle_atom_site_label_1
_geom_angle_atom_site_label_2
_geom_angle_atom_site_label_3
_geom_angle
_geom_angle_site_symmetry_1
_geom_angle_site_symmetry_3
C2 C1 C58 132.2(5) . .
C2 C1 H1 113.9 . .
C58 C1 H1 113.9 . .
C1 C2 C3 118.3(7) . .
C1 C2 C4 125.3(5) . .
C3 C2 C4 116.1(7) . .
N1 C3 C2 169.2(13) . .
C5 C4 C9 118.2(5) . .
C5 C4 C2 120.5(5) . .
C9 C4 C2 121.3(5) . .
C4 C5 C6 121.8(5) . .
C4 C5 H5 119.1 . .
C6 C5 H5 119.1 . .
C5 C6 C7 118.5(6) . .
C5 C6 C14 117.0(5) . .
C7 C6 C14 124.5(6) . .
C8 C7 C6 121.8(7) . .
C8 C7 H7A 119.1 . .
C6 C7 H7A 119.1 . .
C7 C8 C9 117.5(7) . .
C7 C8 C10 122.4(8) . .
C9 C8 C10 119.9(8) . .
C4 C9 C8 122.1(6) . .
C4 C9 H9 119.0 . .
C8 C9 H9 119.0 . .
C12 C10 C13 108.6(8) . .
C12 C10 C8 110.9(8) . .
C13 C10 C8 113.1(10) . .
C12 C10 C11 107.2(8) . .
C13 C10 C11 108.7(9) . .
C8 C10 C11 108.3(10) . .
C10 C11 H11A 109.5 . .
C10 C11 H11B 109.5 . .
H11A C11 H11B 109.5 . .
C10 C11 H11C 109.5 . .
H11A C11 H11C 109.5 . .
H11B C11 H11C 109.5 . .
C10 C12 H12A 109.5 . .
C10 C12 H12B 109.5 . .
H12A C12 H12B 109.5 . .
C10 C12 H12C 109.5 . .
H12A C12 H12C 109.5 . .
H12B C12 H12C 109.5 . .
C10 C13 H13A 109.5 . .
C10 C13 H13B 109.5 . .
H13A C13 H13B 109.5 . .
C10 C13 H13C 109.5 . .
H13A C13 H13C 109.5 . .
H13B C13 H13C 109.5 . .
C15 C14 C6 131.6(5) . .
C15 C14 H14 114.2 . .
C6 C14 H14 114.2 . .
C14 C15 C16 119.6(9) . .
C14 C15 C17 125.0(5) . .
C16 C15 C17 115.4(9) . .
N2 C16 C15 174(2) . .
C18 C17 C22 118.7(5) . .
C18 C17 C15 120.0(5) . .
C22 C17 C15 121.3(5) . .
C17 C18 C19 121.2(5) . .
C17 C18 H18 119.4 . .
C19 C18 H18 119.4 . .
C20 C19 C18 117.7(5) . .
C20 C19 C27 125.5(6) . .
C18 C19 C27 116.8(5) . .
C21 C20 C19 122.7(6) . .
C21 C20 H20 118.6 . .
C19 C20 H20 118.6 . .
C20 C21 C22 117.2(7) . .
C20 C21 C23 122.4(8) . .
C22 C21 C23 120.5(8) . .
C17 C22 C21 122.3(6) . .
C17 C22 H22 118.8 . .
C21 C22 H22 118.8 . .
C25 C23 C21 109.3(10) . .
C25 C23 C26 109.9(9) . .
C21 C23 C26 109.6(9) . .
C25 C23 C24 106.4(11) . .
C21 C23 C24 112.0(9) . .
C26 C23 C24 109.6(9) . .
C23 C24 H24A 109.5 . .
C23 C24 H24B 109.5 . .
H24A C24 H24B 109.5 . .
C23 C24 H24C 109.5 . .
H24A C24 H24C 109.5 . .
H24B C24 H24C 109.5 . .
C23 C25 H25A 109.5 . .
C23 C25 H25B 109.5 . .
H25A C25 H25B 109.5 . .
C23 C25 H25C 109.5 . .
H25A C25 H25C 109.5 . .
H25B C25 H25C 109.5 . .
C23 C26 H26A 109.5 . .
C23 C26 H26B 109.5 . .
H26A C26 H26B 109.5 . .
C23 C26 H26C 109.5 . .
H26A C26 H26C 109.5 . .
H26B C26 H26C 109.5 . .
C28 C27 C19 130.6(6) . .
C28 C27 H27 114.7 . .
C19 C27 H27 114.7 . .
C27 C28 C29 118.7(7) . .
C27 C28 C30 123.6(5) . .
C29 C28 C30 117.6(7) . .
N3 C29 C28 167(3) . .
C31 C30 C35 118.9(5) . .
C31 C30 C28 121.6(5) . .
C35 C30 C28 119.6(5) . .
C30 C31 C32 121.7(5) . .
C30 C31 H31 119.1 . .
C32 C31 H31 119.1 . .
C31 C32 C33 118.6(6) . .
C31 C32 C40 116.2(5) . .
C33 C32 C40 125.1(6) . .
C34 C33 C32 121.3(7) . .
C34 C33 H33 119.3 . .
C32 C33 H33 119.3 . .
C33 C34 C35 118.8(7) . .
C33 C34 C36 121.4(8) . .
C35 C34 C36 119.8(8) . .
C30 C35 C34 120.5(6) . .
C30 C35 H35 119.7 . .
C34 C35 H35 119.7 . .
C39 C36 C37 110.4(8) . .
C39 C36 C34 109.5(8) . .
C37 C36 C34 110.0(9) . .
C39 C36 C38 106.9(10) . .
C37 C36 C38 108.2(10) . .
C34 C36 C38 111.8(10) . .
C36 C37 H37A 109.5 . .
C36 C37 H37B 109.5 . .
H37A C37 H37B 109.5 . .
C36 C37 H37C 109.5 . .
H37A C37 H37C 109.5 . .
H37B C37 H37C 109.5 . .
C36 C38 H38A 109.5 . .
C36 C38 H38B 109.5 . .
H38A C38 H38B 109.5 . .
C36 C38 H38C 109.5 . .
H38A C38 H38C 109.5 . .
H38B C38 H38C 109.5 . .
C36 C39 H39A 109.5 . .
C36 C39 H39B 109.5 . .
H39A C39 H39B 109.5 . .
C36 C39 H39C 109.5 . .
H39A C39 H39C 109.5 . .
H39B C39 H39C 109.5 . .
C41 C40 C32 132.6(5) . .
C41 C40 H40 113.7 . .
C32 C40 H40 113.7 . .
C40 C41 C42 118.9(8) . .
C40 C41 C43 123.8(5) . .
C42 C41 C43 117.2(8) . .
N4 C42 C41 171.1(15) . .
C44 C43 C48 118.7(5) . .
C44 C43 C41 121.4(5) . .
C48 C43 C41 119.8(5) . .
C43 C44 C45 121.7(5) . .
C43 C44 H44 119.1 . .
C45 C44 H44 119.1 . .
C44 C45 C46 118.2(5) . .
C44 C45 C53 115.8(5) . .
C46 C45 C53 126.0(6) . .
C47 C46 C45 122.1(7) . .
C47 C46 H46 119.0 . .
C45 C46 H46 119.0 . .
C46 C47 C48 117.8(7) . .
C46 C47 C49 121.7(8) . .
C48 C47 C49 120.4(8) . .
C43 C48 C47 121.4(6) . .
C43 C48 H48 119.3 . .
C47 C48 H48 119.3 . .
C51 C49 C47 111.5(9) . .
C51 C49 C50 107.6(10) . .
C47 C49 C50 111.9(10) . .
C51 C49 C52 109.3(9) . .
C47 C49 C52 107.4(9) . .
C50 C49 C52 109.1(10) . .
C49 C50 H50A 109.5 . .
C49 C50 H50B 109.5 . .
H50A C50 H50B 109.5 . .
C49 C50 H50C 109.5 . .
H50A C50 H50C 109.5 . .
H50B C50 H50C 109.5 . .
C49 C51 H51A 109.5 . .
C49 C51 H51B 109.5 . .
H51A C51 H51B 109.5 . .
C49 C51 H51C 109.5 . .
H51A C51 H51C 109.5 . .
H51B C51 H51C 109.5 . .
C49 C52 H52A 109.5 . .
C49 C52 H52B 109.5 . .
H52A C52 H52B 109.5 . .
C49 C52 H52C 109.5 . .
H52A C52 H52C 109.5 . .
H52B C52 H52C 109.5 . .
C54 C53 C45 131.2(6) . .
C54 C53 H53 114.4 . .
C45 C53 H53 114.4 . .
C53 C54 C55 118.2(7) . .
C53 C54 C56 124.1(5) . .
C55 C54 C56 117.6(7) . .
N5 C55 C54 169(2) . .
C61 C56 C57 117.6(5) . .
C61 C56 C54 120.8(5) . .
C57 C56 C54 121.6(5) . .
C58 C57 C56 121.1(5) . .
C58 C57 H57 119.4 . .
C56 C57 H57 119.4 . .
C57 C58 C59 119.3(6) . .
C57 C58 C1 116.1(5) . .
C59 C58 C1 124.6(6) . .
C60 C59 C58 121.5(7) . .
C60 C59 H59 119.2 . .
C58 C59 H59 119.2 . .
C59 C60 C61 118.1(6) . .
C59 C60 C62 124.1(8) . .
C61 C60 C62 117.7(8) . .
C56 C61 C60 122.2(6) . .
C56 C61 H61 118.9 . .
C60 C61 H61 118.9 . .
C65 C62 C60 114.7(8) . .
C65 C62 C64 108.5(9) . .
C60 C62 C64 108.4(9) . .
C65 C62 C63 110.2(10) . .
C60 C62 C63 108.7(10) . .
C64 C62 C63 105.9(9) . .
C62 C63 H63A 109.5 . .
C62 C63 H63B 109.5 . .
H63A C63 H63B 109.5 . .
C62 C63 H63C 109.5 . .
H63A C63 H63C 109.5 . .
H63B C63 H63C 109.5 . .
C62 C64 H64A 109.5 . .
C62 C64 H64B 109.5 . .
H64A C64 H64B 109.5 . .
C62 C64 H64C 109.5 . .
H64A C64 H64C 109.5 . .
H64B C64 H64C 109.5 . .
C62 C65 H65A 109.5 . .
C62 C65 H65B 109.5 . .
H65A C65 H65B 109.5 . .
C62 C65 H65C 109.5 . .
H65A C65 H65C 109.5 . .
H65B C65 H65C 109.5 . .
C2D C1D C4D 131.5(7) . .
C2D C1D H1D 114.3 . .
C4D C1D H1D 114.3 . .
C1D C2D C3D 118.4(10) . .
C1D C2D C58D 124.7(7) . .
C3D C2D C58D 116.7(10) . .
N1D C3D C2D 164(2) . .
C59D C58D C57D 118.5(7) . .
C59D C58D C2D 120.7(7) . .
C57D C58D C2D 120.8(7) . .
C56D C57D C58D 121.8(7) . .
C56D C57D H57D 119.1 . .
C58D C57D H57D 119.1 . .
C57D C56D C61D 117.7(8) . .
C57D C56D C53D 116.8(8) . .
C61D C56D C53D 125.5(9) . .
C60D C61D C56D 122.4(9) . .
C60D C61D H61D 118.8 . .
C56D C61D H61D 118.8 . .
C61D C60D C59D 118.0(9) . .
C61D C60D C62D 124.0(11) . .
C59D C60D C62D 117.9(11) . .
C58D C59D C60D 121.4(8) . .
C58D C59D H59D 119.3 . .
C60D C59D H59D 119.3 . .
C64D C62D C65D 114.5(12) . .
C64D C62D C60D 109.1(13) . .
C65D C62D C60D 108.1(11) . .
C64D C62D C63D 106.4(13) . .
C65D C62D C63D 107.0(13) . .
C60D C62D C63D 111.9(13) . .
C62D C63D H63D 109.5 . .
C62D C63D H63E 109.5 . .
H63D C63D H63E 109.5 . .
C62D C63D H63F 109.5 . .
H63D C63D H63F 109.5 . .
H63E C63D H63F 109.5 . .
C62D C64D H64D 109.5 . .
C62D C64D H64E 109.5 . .
H64D C64D H64E 109.5 . .
C62D C64D H64F 109.5 . .
H64D C64D H64F 109.5 . .
H64E C64D H64F 109.5 . .
C62D C65D H65D 109.5 . .
C62D C65D H65E 109.5 . .
H65D C65D H65E 109.5 . .
C62D C65D H65F 109.5 . .
H65D C65D H65F 109.5 . .
H65E C65D H65F 109.5 . .
C54D C53D C56D 132.1(8) . .
C54D C53D H53D 114.0 . .
C56D C53D H53D 114.0 . .
C53D C54D C55D 116.7(11) . .
C53D C54D C45D 124.8(7) . .
C55D C54D C45D 118.4(10) . .
N5D C55D C54D 166(3) . .
C44D C45D C46D 117.8(7) . .
C44D C45D C54D 121.8(7) . .
C46D C45D C54D 120.3(7) . .
C45D C44D C43D 123.1(7) . .
C45D C44D H44D 118.5 . .
C43D C44D H44D 118.5 . .
C44D C43D C48D 117.6(8) . .
C44D C43D C40D 116.8(8) . .
C48D C43D C40D 125.6(8) . .
C47D C48D C43D 121.8(9) . .
C47D C48D H48D 119.1 . .
C43D C48D H48D 119.1 . .
C48D C47D C46D 118.0(9) . .
C48D C47D C49D 124.2(12) . .
C46D C47D C49D 117.2(11) . .
C45D C46D C47D 121.7(9) . .
C45D C46D H46D 119.2 . .
C47D C46D H46D 119.2 . .
C51D C49D C47D 113.7(13) . .
C51D C49D C50D 108.6(14) . .
C47D C49D C50D 111.1(14) . .
C51D C49D C52D 109.6(13) . .
C47D C49D C52D 106.8(13) . .
C50D C49D C52D 106.9(13) . .
C49D C50D H50D 109.5 . .
C49D C50D H50E 109.5 . .
H50D C50D H50E 109.5 . .
C49D C50D H50F 109.5 . .
H50D C50D H50F 109.5 . .
H50E C50D H50F 109.5 . .
C49D C51D H51D 109.5 . .
C49D C51D H51E 109.5 . .
H51D C51D H51E 109.5 . .
C49D C51D H51F 109.5 . .
H51D C51D H51F 109.5 . .
H51E C51D H51F 109.5 . .
C49D C52D H52D 109.5 . .
C49D C52D H52E 109.5 . .
H52D C52D H52E 109.5 . .
C49D C52D H52F 109.5 . .
H52D C52D H52F 109.5 . .
H52E C52D H52F 109.5 . .
C41D C40D C43D 131.3(8) . .
C41D C40D H40D 114.4 . .
C43D C40D H40D 114.4 . .
C40D C41D C42D 118.5(12) . .
C40D C41D C32D 122.6(7) . .
C42D C41D C32D 118.9(12) . .
N4D C42D C41D 170(2) . .
C31D C32D C33D 117.1(8) . .
C31D C32D C41D 122.3(7) . .
C33D C32D C41D 120.6(8) . .
C30D C31D C32D 122.5(7) . .
C30D C31D H31D 118.7 . .
C32D C31D H31D 118.7 . .
C31D C30D C35D 119.2(8) . .
C31D C30D C27D 116.6(8) . .
C35D C30D C27D 124.2(9) . .
C34D C35D C30D 121.0(9) . .
C34D C35D H35D 119.5 . .
C30D C35D H35D 119.5 . .
C35D C34D C33D 117.4(10) . .
C35D C34D C36D 122.4(11) . .
C33D C34D C36D 119.6(11) . .
C32D C33D C34D 122.1(9) . .
C32D C33D H33D 119.0 . .
C34D C33D H33D 119.0 . .
C37D C36D C38D 109.0(14) . .
C37D C36D C34D 109.5(13) . .
C38D C36D C34D 108.8(13) . .
C37D C36D C39D 109.5(11) . .
C38D C36D C39D 106.3(13) . .
C34D C36D C39D 113.6(12) . .
C36D C37D H37D 109.5 . .
C36D C37D H37E 109.5 . .
H37D C37D H37E 109.5 . .
C36D C37D H37F 109.5 . .
H37D C37D H37F 109.5 . .
H37E C37D H37F 109.5 . .
C36D C38D H38D 109.5 . .
C36D C38D H38E 109.5 . .
H38D C38D H38E 109.5 . .
C36D C38D H38F 109.5 . .
H38D C38D H38F 109.5 . .
H38E C38D H38F 109.5 . .
C36D C39D H39D 109.5 . .
C36D C39D H39E 109.5 . .
H39D C39D H39E 109.5 . .
C36D C39D H39F 109.5 . .
H39D C39D H39F 109.5 . .
H39E C39D H39F 109.5 . .
C28D C27D C30D 130.1(8) . .
C28D C27D H27D 114.9 . .
C30D C27D H27D 114.9 . .
C27D C28D C29D 118.9(11) . .
C27D C28D C19D 123.8(7) . .
C29D C28D C19D 117.1(11) . .
N3D C29D C28D 165(4) . .
C20D C19D C18D 117.1(7) . .
C20D C19D C28D 120.9(8) . .
C18D C19D C28D 121.9(7) . .
C17D C18D C19D 122.9(7) . .
C17D C18D H18D 118.5 . .
C19D C18D H18D 118.5 . .
C18D C17D C22D 117.9(8) . .
C18D C17D C14D 116.0(8) . .
C22D C17D C14D 126.1(9) . .
C21D C22D C17D 121.6(9) . .
C21D C22D H22D 119.2 . .
C17D C22D H22D 119.2 . .
C22D C21D C20D 118.6(9) . .
C22D C21D C23D 125.2(11) . .
C20D C21D C23D 116.1(11) . .
C19D C20D C21D 121.8(9) . .
C19D C20D H20D 119.1 . .
C21D C20D H20D 119.1 . .
C25D C23D C21D 115.5(11) . .
C25D C23D C24D 109.0(12) . .
C21D C23D C24D 109.1(14) . .
C25D C23D C26D 107.6(12) . .
C21D C23D C26D 105.5(13) . .
C24D C23D C26D 109.9(14) . .
C23D C24D H24D 109.5 . .
C23D C24D H24E 109.5 . .
H24D C24D H24E 109.5 . .
C23D C24D H24F 109.5 . .
H24D C24D H24F 109.5 . .
H24E C24D H24F 109.5 . .
C23D C25D H25D 109.5 . .
C23D C25D H25E 109.5 . .
H25D C25D H25E 109.5 . .
C23D C25D H25F 109.5 . .
H25D C25D H25F 109.5 . .
H25E C25D H25F 109.5 . .
C23D C26D H26D 109.5 . .
C23D C26D H26E 109.5 . .
H26D C26D H26E 109.5 . .
C23D C26D H26F 109.5 . .
H26D C26D H26F 109.5 . .
H26E C26D H26F 109.5 . .
C15D C14D C17D 131.2(8) . .
C15D C14D H14D 114.4 . .
C17D C14D H14D 114.4 . .
C14D C15D C16D 119.0(12) . .
C14D C15D C6D 124.9(7) . .
C16D C15D C6D 116.2(12) . .
N2D C16D C15D 174(4) . .
C5D C6D C7D 117.9(8) . .
C5D C6D C15D 120.6(7) . .
C7D C6D C15D 121.3(8) . .
C6D C5D C4D 122.6(7) . .
C6D C5D H5D 118.7 . .
C4D C5D H5D 118.7 . .
C5D C4D C9D 118.3(8) . .
C5D C4D C1D 117.6(8) . .
C9D C4D C1D 124.2(9) . .
C8D C9D C4D 120.6(10) . .
C8D C9D H9D 119.7 . .
C4D C9D H9D 119.7 . .
C9D C8D C7D 119.8(9) . .
C9D C8D C10D 124.0(11) . .
C7D C8D C10D 116.2(11) . .
C6D C7D C8D 120.6(9) . .
C6D C7D H7D 119.7 . .
C8D C7D H7D 119.7 . .
C12D C10D C8D 113.9(12) . .
C12D C10D C13D 110.7(12) . .
C8D C10D C13D 107.0(12) . .
C12D C10D C11D 110.9(11) . .
C8D C10D C11D 107.8(14) . .
C13D C10D C11D 106.2(13) . .
C10D C11D H11D 109.5 . .
C10D C11D H11E 109.5 . .
H11D C11D H11E 109.5 . .
C10D C11D H11F 109.5 . .
H11D C11D H11F 109.5 . .
H11E C11D H11F 109.5 . .
C10D C12D H12D 109.5 . .
C10D C12D H12E 109.5 . .
H12D C12D H12E 109.5 . .
C10D C12D H12F 109.5 . .
H12D C12D H12F 109.5 . .
H12E C12D H12F 109.5 . .
C10D C13D H13D 109.5 . .
C10D C13D H13E 109.5 . .
H13D C13D H13E 109.5 . .
C10D C13D H13F 109.5 . .
H13D C13D H13F 109.5 . .
H13E C13D H13F 109.5 . .
C70 N6 C70 111.3(5) . 2_655
C70 N6 C66 105.6(2) . 2_655
C70 N6 C66 111.0(2) 2_655 2_655
C70 N6 C66 111.0(2) . .
C70 N6 C66 105.6(2) 2_655 .
C66 N6 C66 112.4(5) 2_655 .
C67 C66 N6 116.5(4) . .
C67 C66 H66A 108.2 . .
N6 C66 H66A 108.2 . .
C67 C66 H66B 108.2 . .
N6 C66 H66B 108.2 . .
H66A C66 H66B 107.3 . .
C68 C67 C66 109.9(4) . .
C68 C67 H67A 109.7 . .
C66 C67 H67A 109.7 . .
C68 C67 H67B 109.7 . .
C66 C67 H67B 109.7 . .
H67A C67 H67B 108.2 . .
C67 C68 C69 116.8(6) . .
C67 C68 H68A 108.1 . .
C69 C68 H68A 108.1 . .
C67 C68 H68B 108.1 . .
C69 C68 H68B 108.1 . .
H68A C68 H68B 107.3 . .
C68 C69 H69A 109.5 . .
C68 C69 H69B 109.5 . .
H69A C69 H69B 109.5 . .
C68 C69 H69C 109.5 . .
H69A C69 H69C 109.5 . .
H69B C69 H69C 109.5 . .
C71 C70 N6 117.2(3) . .
C71 C70 H70A 108.0 . .
N6 C70 H70A 108.0 . .
C71 C70 H70B 108.0 . .
N6 C70 H70B 108.0 . .
H70A C70 H70B 107.2 . .
C70 C71 C72 110.4(4) . .
C70 C71 H71A 109.6 . .
C72 C71 H71A 109.6 . .
C70 C71 H71B 109.6 . .
C72 C71 H71B 109.6 . .
H71A C71 H71B 108.1 . .
C73 C72 C71 114.5(5) . .
C73 C72 H72A 108.6 . .
C71 C72 H72A 108.6 . .
C73 C72 H72B 108.6 . .
C71 C72 H72B 108.6 . .
H72A C72 H72B 107.6 . .
C72 C73 H73A 109.5 . .
C72 C73 H73B 109.5 . .
H73A C73 H73B 109.5 . .
C72 C73 H73C 109.5 . .
H73A C73 H73C 109.5 . .
H73B C73 H73C 109.5 . .
O1 P1 O2 112.3(6) . .
O1 P1 O3 105.1(5) . .
O2 P1 O3 112.5(6) . .
O3D P1 O1D 114.2(12) . .
O3D P1 O2D 114.9(14) . .
O1D P1 O2D 111.9(13) . .
O3D P1 O4D 108.8(12) . .
O1D P1 O4D 103.4(10) . .
O2D P1 O4D 102.1(12) . .
O1 P1 O4 111.4(5) . .
O2 P1 O4 107.3(6) . .
O3 P1 O4 108.1(6) . .
P1 O1 C74 118.9(7) . .
C75 C74 O1 110.4(10) . .
C75 C74 H74A 109.6 . .
O1 C74 H74A 109.6 . .
C75 C74 H74B 109.6 . .
O1 C74 H74B 109.6 . .
H74A C74 H74B 108.1 . .
P1 O1D C74D 111.2(12) . .
O1D C74D C75 89.5(10) . .
O1D C74D H74C 113.7 . .
C75 C74D H74C 113.7 . .
O1D C74D H74D 113.7 . .
C75 C74D H74D 113.7 . .
H74C C74D H74D 111.0 . .
C74 C75 C76 112.6(7) . .
C76 C75 C74D 108.1(5) . .
C74 C75 H75A 109.1 . .
C76 C75 H75A 109.1 . .
C74 C75 H75B 109.1 . .
C76 C75 H75B 109.1 . .
H75A C75 H75B 107.8 . .
C76 C75 H75C 110.1 . .
C74D C75 H75C 110.1 . .
C76 C75 H75D 110.1 . .
C74D C75 H75D 110.1 . .
H75C C75 H75D 108.4 . .
N7 C76 C77 108.4(4) . .
N7 C76 C75 121.8(5) . .
C77 C76 C75 129.6(5) . .
N9 C77 C76 105.1(4) . .
N9 C77 H77 127.5 . .
C76 C77 H77 127.5 . .
N8 N7 C76 108.7(4) . .
N7 N8 N9 107.3(4) . .
N8 N9 C77 110.5(4) . .
N8 N9 C78 121.6(4) . .
C77 N9 C78 127.9(4) . .
C83 C78 C79 122.7(4) . .
C83 C78 N9 119.6(4) . .
C79 C78 N9 117.6(4) . .
C78 C79 C80 118.9(5) . .
C78 C79 H79 120.6 . .
C80 C79 H79 120.6 . .
C81 C80 C79 119.2(5) . .
C81 C80 C84 120.0(5) . .
C79 C80 C84 120.8(5) . .
C80 C81 C82 121.0(4) . .
C80 C81 H81 119.5 . .
C82 C81 H81 119.5 . .
C81 C82 C83 119.6(5) . .
C81 C82 C86 117.9(4) . .
C83 C82 C86 122.3(5) . .
C78 C83 C82 118.6(4) . .
C78 C83 H83 120.7 . .
C82 C83 H83 120.7 . .
O6 C84 O5 126.0(6) . .
O6 C84 C80 121.1(6) . .
O5 C84 C80 112.9(5) . .
O5 C85 H85A 109.5 . .
O5 C85 H85B 109.5 . .
H85A C85 H85B 109.5 . .
O5 C85 H85C 109.5 . .
H85A C85 H85C 109.5 . .
H85B C85 H85C 109.5 . .
O8 C86 O7 124.5(5) . .
O8 C86 C82 123.1(5) . .
O7 C86 C82 112.4(4) . .
O7 C87 H87A 109.5 . .
O7 C87 H87B 109.5 . .
H87A C87 H87B 109.5 . .
O7 C87 H87C 109.5 . .
H87A C87 H87C 109.5 . .
H87B C87 H87C 109.5 . .
C84 O5 C85 116.7(6) . .
C86 O7 C87 116.4(5) . .
Cl1S C1S Cl3S 107.4(3) . .
Cl1S C1S Cl2S 108.8(5) . .
Cl3S C1S Cl2S 112.6(5) . .
Cl1S C1S H1S 109.3 . .
Cl3S C1S H1S 109.3 . .
Cl2S C1S H1S 109.3 . .
Cl2E C1E Cl3E 110.0(15) . .
Cl2E C1E Cl1E 110.7(15) . .
Cl3E C1E Cl1E 110.0(13) . .
Cl2E C1E H1E 108.7 . .
Cl3E C1E H1E 108.7 . .
Cl1E C1E H1E 108.7 . .
Cl4S C2S Cl6S 107.2(7) . .
Cl4S C2S Cl5S 109.4(7) . .
Cl6S C2S Cl5S 117.3(7) . .
Cl4S C2S H2S 107.5 . .
Cl6S C2S H2S 107.5 . .
Cl5S C2S H2S 107.5 . .
Cl6E C2E Cl5E 108.4(13) . .
Cl6E C2E Cl4E 98.7(12) . .
Cl5E C2E Cl4E 105.5(14) . .
Cl6E C2E H2E 114.3 . .
Cl5E C2E H2E 114.3 . .
Cl4E C2E H2E 114.3 . .
Cl9S C3S Cl7S 112.5(5) . .
Cl9S C3S Cl8S 111.6(5) . .
Cl7S C3S Cl8S 108.7(4) . .
Cl9S C3S H3S 108.0 . .
Cl7S C3S H3S 108.0 . .
Cl8S C3S H3S 108.0 . .

loop_
_geom_bond_atom_site_label_1
_geom_bond_atom_site_label_2
_geom_bond_distance
_geom_bond_site_symmetry_2
C1 C2 1.336(7) .
C1 C58 1.475(8) .
C1 H1 0.9400 .
C2 C3 1.465(9) .
C2 C4 1.493(7) .
C3 N1 1.142(9) .
C4 C5 1.386(7) .
C4 C9 1.394(8) .
C5 C6 1.388(8) .
C5 H5 0.9400 .
C6 C7 1.409(8) .
C6 C14 1.463(8) .
C7 C8 1.380(10) .
C7 H7A 0.9400 .
C8 C9 1.414(10) .
C8 C10 1.529(9) .
C9 H9 0.9400 .
C10 C12 1.525(10) .
C10 C13 1.526(10) .
C10 C11 1.566(10) .
C11 H11A 0.9700 .
C11 H11B 0.9700 .
C11 H11C 0.9700 .
C12 H12A 0.9700 .
C12 H12B 0.9700 .
C12 H12C 0.9700 .
C13 H13A 0.9700 .
C13 H13B 0.9700 .
C13 H13C 0.9700 .
C14 C15 1.336(7) .
C14 H14 0.9400 .
C15 C16 1.470(9) .
C15 C17 1.486(7) .
C16 N2 1.120(9) .
C17 C18 1.380(7) .
C17 C22 1.383(8) .
C18 C19 1.408(7) .
C18 H18 0.9400 .
C19 C20 1.402(8) .
C19 C27 1.453(8) .
C20 C21 1.372(10) .
C20 H20 0.9400 .
C21 C22 1.409(10) .
C21 C23 1.526(9) .
C22 H22 0.9400 .
C23 C25 1.511(11) .
C23 C26 1.530(11) .
C23 C24 1.535(10) .
C24 H24A 0.9700 .
C24 H24B 0.9700 .
C24 H24C 0.9700 .
C25 H25A 0.9700 .
C25 H25B 0.9700 .
C25 H25C 0.9700 .
C26 H26A 0.9700 .
C26 H26B 0.9700 .
C26 H26C 0.9700 .
C27 C28 1.351(7) .
C27 H27 0.9400 .
C28 C29 1.461(9) .
C28 C30 1.487(7) .
C29 N3 1.139(11) .
C30 C31 1.380(7) .
C30 C35 1.407(8) .
C31 C32 1.386(7) .
C31 H31 0.9400 .
C32 C33 1.408(8) .
C32 C40 1.447(8) .
C33 C34 1.375(10) .
C33 H33 0.9400 .
C34 C35 1.410(10) .
C34 C36 1.534(8) .
C35 H35 0.9400 .
C36 C39 1.510(10) .
C36 C37 1.528(10) .
C36 C38 1.535(10) .
C37 H37A 0.9700 .
C37 H37B 0.9700 .
C37 H37C 0.9700 .
C38 H38A 0.9700 .
C38 H38B 0.9700 .
C38 H38C 0.9700 .
C39 H39A 0.9700 .
C39 H39B 0.9700 .
C39 H39C 0.9700 .
C40 C41 1.354(7) .
C40 H40 0.9400 .
C41 C42 1.462(9) .
C41 C43 1.490(7) .
C42 N4 1.141(8) .
C43 C44 1.383(7) .
C43 C48 1.391(8) .
C44 C45 1.397(8) .
C44 H44 0.9400 .
C45 C46 1.403(8) .
C45 C53 1.468(8) .
C46 C47 1.379(9) .
C46 H46 0.9400 .
C47 C48 1.417(10) .
C47 C49 1.527(9) .
C48 H48 0.9400 .
C49 C51 1.513(9) .
C49 C50 1.530(10) .
C49 C52 1.534(10) .
C50 H50A 0.9700 .
C50 H50B 0.9700 .
C50 H50C 0.9700 .
C51 H51A 0.9700 .
C51 H51B 0.9700 .
C51 H51C 0.9700 .
C52 H52A 0.9700 .
C52 H52B 0.9700 .
C52 H52C 0.9700 .
C53 C54 1.350(7) .
C53 H53 0.9400 .
C54 C55 1.452(9) .
C54 C56 1.477(7) .
C55 N5 1.130(9) .
C56 C61 1.393(8) .
C56 C57 1.419(7) .
C57 C58 1.383(7) .
C57 H57 0.9400 .
C58 C59 1.405(8) .
C59 C60 1.378(10) .
C59 H59 0.9400 .
C60 C61 1.410(10) .
C60 C62 1.531(9) .
C61 H61 0.9400 .
C62 C65 1.505(10) .
C62 C64 1.539(11) .
C62 C63 1.547(11) .
C63 H63A 0.9700 .
C63 H63B 0.9700 .
C63 H63C 0.9700 .
C64 H64A 0.9700 .
C64 H64B 0.9700 .
C64 H64C 0.9700 .
C65 H65A 0.9700 .
C65 H65B 0.9700 .
C65 H65C 0.9700 .
C1D C2D 1.321(9) .
C1D C4D 1.451(11) .
C1D H1D 0.9400 .
C2D C3D 1.468(11) .
C2D C58D 1.516(9) .
C3D N1D 1.142(11) .
C58D C59D 1.383(10) .
C58D C57D 1.395(9) .
C57D C56D 1.391(10) .
C57D H57D 0.9400 .
C56D C61D 1.412(11) .
C56D C53D 1.436(11) .
C61D C60D 1.365(12) .
C61D H61D 0.9400 .
C60D C59D 1.421(13) .
C60D C62D 1.534(11) .
C59D H59D 0.9400 .
C62D C64D 1.519(13) .
C62D C65D 1.530(12) .
C62D C63D 1.548(13) .
C63D H63D 0.9700 .
C63D H63E 0.9700 .
C63D H63F 0.9700 .
C64D H64D 0.9700 .
C64D H64E 0.9700 .
C64D H64F 0.9700 .
C65D H65D 0.9700 .
C65D H65E 0.9700 .
C65D H65F 0.9700 .
C53D C54D 1.341(9) .
C53D H53D 0.9400 .
C54D C55D 1.454(11) .
C54D C45D 1.502(9) .
C55D N5D 1.135(12) .
C45D C44D 1.376(9) .
C45D C46D 1.398(11) .
C44D C43D 1.390(10) .
C44D H44D 0.9400 .
C43D C48D 1.408(11) .
C43D C40D 1.464(11) .
C48D C47D 1.381(12) .
C48D H48D 0.9400 .
C47D C46D 1.413(13) .
C47D C49D 1.531(11) .
C46D H46D 0.9400 .
C49D C51D 1.518(12) .
C49D C50D 1.538(12) .
C49D C52D 1.548(12) .
C50D H50D 0.9700 .
C50D H50E 0.9700 .
C50D H50F 0.9700 .
C51D H51D 0.9700 .
C51D H51E 0.9700 .
C51D H51F 0.9700 .
C52D H52D 0.9700 .
C52D H52E 0.9700 .
C52D H52F 0.9700 .
C40D C41D 1.336(9) .
C40D H40D 0.9400 .
C41D C42D 1.459(11) .
C41D C32D 1.499(9) .
C42D N4D 1.137(11) .
C32D C31D 1.379(9) .
C32D C33D 1.401(11) .
C31D C30D 1.373(10) .
C31D H31D 0.9400 .
C30D C35D 1.412(11) .
C30D C27D 1.472(11) .
C35D C34D 1.367(12) .
C35D H35D 0.9400 .
C34D C33D 1.422(13) .
C34D C36D 1.537(10) .
C33D H33D 0.9400 .
C36D C37D 1.516(12) .
C36D C38D 1.536(12) .
C36D C39D 1.545(12) .
C37D H37D 0.9700 .
C37D H37E 0.9700 .
C37D H37F 0.9700 .
C38D H38D 0.9700 .
C38D H38E 0.9700 .
C38D H38F 0.9700 .
C39D H39D 0.9700 .
C39D H39E 0.9700 .
C39D H39F 0.9700 .
C27D C28D 1.335(9) .
C27D H27D 0.9400 .
C28D C29D 1.467(11) .
C28D C19D 1.493(9) .
C29D N3D 1.136(13) .
C19D C20D 1.393(10) .
C19D C18D 1.393(9) .
C18D C17D 1.382(10) .
C18D H18D 0.9400 .
C17D C22D 1.410(11) .
C17D C14D 1.475(12) .
C22D C21D 1.367(12) .
C22D H22D 0.9400 .
C21D C20D 1.412(13) .
C21D C23D 1.527(11) .
C20D H20D 0.9400 .
C23D C25D 1.513(13) .
C23D C24D 1.532(12) .
C23D C26D 1.551(13) .
C24D H24D 0.9700 .
C24D H24E 0.9700 .
C24D H24F 0.9700 .
C25D H25D 0.9700 .
C25D H25E 0.9700 .
C25D H25F 0.9700 .
C26D H26D 0.9700 .
C26D H26E 0.9700 .
C26D H26F 0.9700 .
C14D C15D 1.333(9) .
C14D H14D 0.9400 .
C15D C16D 1.468(11) .
C15D C6D 1.495(9) .
C16D N2D 1.124(11) .
C6D C5D 1.383(9) .
C6D C7D 1.398(10) .
C5D C4D 1.398(10) .
C5D H5D 0.9400 .
C4D C9D 1.408(11) .
C9D C8D 1.370(13) .
C9D H9D 0.9400 .
C8D C7D 1.419(13) .
C8D C10D 1.531(11) .
C7D H7D 0.9400 .
C10D C12D 1.519(12) .
C10D C13D 1.535(12) .
C10D C11D 1.548(12) .
C11D H11D 0.9700 .
C11D H11E 0.9700 .
C11D H11F 0.9700 .
C12D H12D 0.9700 .
C12D H12E 0.9700 .
C12D H12F 0.9700 .
C13D H13D 0.9700 .
C13D H13E 0.9700 .
C13D H13F 0.9700 .
N6 C70 1.519(5) .
N6 C70 1.519(5) 2_655
N6 C66 1.526(5) 2_655
N6 C66 1.526(5) .
C66 C67 1.517(7) .
C66 H66A 0.9800 .
C66 H66B 0.9800 .
C67 C68 1.492(8) .
C67 H67A 0.9800 .
C67 H67B 0.9800 .
C68 C69 1.494(9) .
C68 H68A 0.9800 .
C68 H68B 0.9800 .
C69 H69A 0.9700 .
C69 H69B 0.9700 .
C69 H69C 0.9700 .
C70 C71 1.502(7) .
C70 H70A 0.9800 .
C70 H70B 0.9800 .
C71 C72 1.514(7) .
C71 H71A 0.9800 .
C71 H71B 0.9800 .
C72 C73 1.479(9) .
C72 H72A 0.9800 .
C72 H72B 0.9800 .
C73 H73A 0.9700 .
C73 H73B 0.9700 .
C73 H73C 0.9700 .
P1 O1 1.485(7) .
P1 O3D 1.493(12) .
P1 O2 1.504(8) .
P1 O3 1.513(8) .
P1 O1D 1.520(12) .
P1 O2D 1.528(13) .
P1 O4D 1.535(13) .
P1 O4 1.546(7) .
O1 C74 1.497(12) .
C74 C75 1.260(13) .
C74 H74A 0.9800 .
C74 H74B 0.9800 .
O1D C74D 1.614(18) .
C74D C75 1.675(14) .
C74D H74C 0.9800 .
C74D H74D 0.9800 .
C75 C76 1.493(7) .
C75 H75A 0.9800 .
C75 H75B 0.9800 .
C75 H75C 0.9800 .
C75 H75D 0.9800 .
C76 N7 1.329(7) .
C76 C77 1.365(7) .
C77 N9 1.334(6) .
C77 H77 0.9400 .
N7 N8 1.323(6) .
N8 N9 1.324(6) .
N9 C78 1.447(5) .
C78 C83 1.366(7) .
C78 C79 1.376(7) .
C79 C80 1.400(6) .
C79 H79 0.9400 .
C80 C81 1.378(7) .
C80 C84 1.511(7) .
C81 C82 1.392(7) .
C81 H81 0.9400 .
C82 C83 1.393(6) .
C82 C86 1.472(7) .
C83 H83 0.9400 .
C84 O6 1.203(7) .
C84 O5 1.305(8) .
C85 O5 1.431(8) .
C85 H85A 0.9700 .
C85 H85B 0.9700 .
C85 H85C 0.9700 .
C86 O8 1.206(6) .
C86 O7 1.323(6) .
C87 O7 1.467(7) .
C87 H87A 0.9700 .
C87 H87B 0.9700 .
C87 H87C 0.9700 .
C1S Cl1S 1.738(7) .
C1S Cl3S 1.740(6) .
C1S Cl2S 1.748(7) .
C1S H1S 0.9900 .
C1E Cl2E 1.714(15) .
C1E Cl3E 1.719(14) .
C1E Cl1E 1.722(14) .
C1E H1E 0.9900 .
C2S Cl4S 1.674(10) .
C2S Cl6S 1.708(10) .
C2S Cl5S 1.711(10) .
C2S H2S 0.9900 .
C2E Cl6E 1.719(15) .
C2E Cl5E 1.733(15) .
C2E Cl4E 1.733(15) .
C2E H2E 0.9900 .
C3S Cl9S 1.694(8) .
C3S Cl7S 1.733(8) .
C3S Cl8S 1.801(8) .
C3S H3S 0.9900 .

loop_
_geom_hbond_atom_site_label_D
_geom_hbond_atom_site_label_H
_geom_hbond_atom_site_label_A
_geom_hbond_distance_DH
_geom_hbond_distance_HA
_geom_hbond_distance_DA
_geom_hbond_angle_DHA
_geom_hbond_site_symmetry_A
C71 H71A N8 0.98 2.69 3.537(7) 144.8 2_655
C85 H85B Cl6E 0.97 2.97 3.718(17) 134.7 7_666
C85 H85C N5D 0.97 2.81 3.54(3) 132.6 7_666
C87 H87A N1D 0.97 2.51 3.32(3) 140.5 7_666
C87 H87B Cl3E 0.97 2.92 3.760(17) 145.3 1_565
C1S H1S N2 0.99 2.23 3.214(11) 174.0 .
C1E H1E N2D 0.99 2.37 3.14(3) 134.3 .
C3S H3S N1 0.99 2.52 3.424(11) 151.7 .

loop_
_geom_torsion_atom_site_label_1
_geom_torsion_atom_site_label_2
_geom_torsion_atom_site_label_3
_geom_torsion_atom_site_label_4
_geom_torsion
_geom_torsion_site_symmetry_1
C58 C1 C2 C3 -1.4(15) .
C58 C1 C2 C4 -175.2(7) .
C1 C2 C3 N1 141(11) .
C4 C2 C3 N1 -44(12) .
C1 C2 C4 C5 7.0(11) .
C3 C2 C4 C5 -166.9(11) .
C1 C2 C4 C9 -174.7(9) .
C3 C2 C4 C9 11.3(15) .
C9 C4 C5 C6 -1.9(11) .
C2 C4 C5 C6 176.4(6) .
C4 C5 C6 C7 2.9(11) .
C4 C5 C6 C14 -176.1(6) .
C5 C6 C7 C8 -2.7(18) .
C14 C6 C7 C8 176.3(13) .
C6 C7 C8 C9 1(2) .
C6 C7 C8 C10 -173.9(13) .
C5 C4 C9 C8 0.7(18) .
C2 C4 C9 C8 -177.6(13) .
C7 C8 C9 C4 0(2) .
C10 C8 C9 C4 175.0(13) .
C7 C8 C10 C12 -175.6(16) .
C9 C8 C10 C12 9(2) .
C7 C8 C10 C13 -53(2) .
C9 C8 C10 C13 131.4(16) .
C7 C8 C10 C11 67.1(19) .
C9 C8 C10 C11 -108.1(17) .
C5 C6 C14 C15 162.6(7) .
C7 C6 C14 C15 -16.4(13) .
C6 C14 C15 C16 3(3) .
C6 C14 C15 C17 -173.6(7) .
C14 C15 C17 C18 11.2(11) .
C16 C15 C17 C18 -166(3) .
C14 C15 C17 C22 -168.7(9) .
C16 C15 C17 C22 15(3) .
C22 C17 C18 C19 -1.8(11) .
C15 C17 C18 C19 178.4(6) .
C17 C18 C19 C20 3.0(11) .
C17 C18 C19 C27 -178.1(6) .
C18 C19 C20 C21 -1.0(17) .
C27 C19 C20 C21 -179.8(13) .
C19 C20 C21 C22 -2(2) .
C19 C20 C21 C23 179.1(13) .
C18 C17 C22 C21 -1.3(18) .
C15 C17 C22 C21 178.5(13) .
C20 C21 C22 C17 3(2) .
C23 C21 C22 C17 -177.8(13) .
C20 C21 C23 C25 89.1(18) .
C22 C21 C23 C25 -89.8(18) .
C20 C21 C23 C26 -150.4(16) .
C22 C21 C23 C26 30.6(19) .
C20 C21 C23 C24 -29(2) .
C22 C21 C23 C24 152.5(17) .
C20 C19 C27 C28 -20.0(13) .
C18 C19 C27 C28 161.2(7) .
C19 C27 C28 C29 7(2) .
C19 C27 C28 C30 -175.8(6) .
C27 C28 C29 N3 -133(11) .
C30 C28 C29 N3 49(13) .
C27 C28 C30 C31 19.2(11) .
C29 C28 C30 C31 -163.7(19) .
C27 C28 C30 C35 -160.8(8) .
C29 C28 C30 C35 16(2) .
C35 C30 C31 C32 1.2(11) .
C28 C30 C31 C32 -178.8(6) .
C30 C31 C32 C33 1.0(12) .
C30 C31 C32 C40 179.4(6) .
C31 C32 C33 C34 -4.2(19) .
C40 C32 C33 C34 177.4(12) .
C32 C33 C34 C35 5(2) .
C32 C33 C34 C36 -175.0(13) .
C31 C30 C35 C34 -0.2(16) .
C28 C30 C35 C34 179.8(11) .
C33 C34 C35 C30 -3(2) .
C36 C34 C35 C30 177.2(12) .
C33 C34 C36 C39 -163.7(15) .
C35 C34 C36 C39 16.2(18) .
C33 C34 C36 C37 74.9(17) .
C35 C34 C36 C37 -105.3(15) .
C33 C34 C36 C38 -45(2) .
C35 C34 C36 C38 134.5(15) .
C31 C32 C40 C41 170.2(7) .
C33 C32 C40 C41 -11.4(14) .
C32 C40 C41 C42 2(2) .
C32 C40 C41 C43 179.7(7) .
C40 C41 C43 C44 4.9(11) .
C42 C41 C43 C44 -177.0(17) .
C40 C41 C43 C48 -175.8(8) .
C42 C41 C43 C48 2.3(19) .
C48 C43 C44 C45 -0.1(11) .
C41 C43 C44 C45 179.2(6) .
C43 C44 C45 C46 -0.1(11) .
C43 C44 C45 C53 -179.5(6) .
C44 C45 C46 C47 0.6(17) .
C53 C45 C46 C47 180.0(13) .
C45 C46 C47 C48 -1(2) .
C45 C46 C47 C49 178.1(13) .
C44 C43 C48 C47 -0.2(17) .
C41 C43 C48 C47 -179.5(13) .
C46 C47 C48 C43 1(2) .
C49 C47 C48 C43 -178.3(12) .
C46 C47 C49 C51 -158.6(18) .
C48 C47 C49 C51 20.3(19) .
C46 C47 C49 C50 -38(2) .
C48 C47 C49 C50 140.9(17) .
C46 C47 C49 C52 81.8(19) .
C48 C47 C49 C52 -99.4(17) .
C44 C45 C53 C54 171.2(7) .
C46 C45 C53 C54 -8.2(13) .
C45 C53 C54 C55 -2(2) .
C45 C53 C54 C56 -178.5(7) .
C53 C54 C55 N5 148(15) .
C56 C54 C55 N5 -35(17) .
C53 C54 C56 C61 -179.2(9) .
C55 C54 C56 C61 5(2) .
C53 C54 C56 C57 0.7(11) .
C55 C54 C56 C57 -175.5(18) .
C61 C56 C57 C58 -2.2(11) .
C54 C56 C57 C58 177.9(6) .
C56 C57 C58 C59 3.1(10) .
C56 C57 C58 C1 -176.5(6) .
C2 C1 C58 C57 165.6(7) .
C2 C1 C58 C59 -13.9(12) .
C57 C58 C59 C60 -4.0(16) .
C1 C58 C59 C60 175.5(12) .
C58 C59 C60 C61 4(2) .
C58 C59 C60 C62 -177.8(13) .
C57 C56 C61 C60 2.3(17) .
C54 C56 C61 C60 -177.8(12) .
C59 C60 C61 C56 -3(2) .
C62 C60 C61 C56 178.5(12) .
C59 C60 C62 C65 11(2) .
C61 C60 C62 C65 -170.5(15) .
C59 C60 C62 C64 132.7(17) .
C61 C60 C62 C64 -49.1(18) .
C59 C60 C62 C63 -112.6(17) .
C61 C60 C62 C63 65.6(17) .
C4D C1D C2D C3D -10(2) .
C4D C1D C2D C58D 174.6(10) .
C1D C2D C3D N1D 134(11) .
C58D C2D C3D N1D -50(13) .
C1D C2D C58D C59D 170.9(13) .
C3D C2D C58D C59D -4(2) .
C1D C2D C58D C57D -11.6(16) .
C3D C2D C58D C57D 173.2(17) .
C59D C58D C57D C56D 0.4(16) .
C2D C58D C57D C56D -177.1(9) .
C58D C57D C56D C61D -1.9(16) .
C58D C57D C56D C53D 179.0(8) .
C57D C56D C61D C60D 0(3) .
C53D C56D C61D C60D 179.4(18) .
C56D C61D C60D C59D 3(3) .
C56D C61D C60D C62D 177.7(19) .
C57D C58D C59D C60D 3(2) .
C2D C58D C59D C60D -179.8(17) .
C61D C60D C59D C58D -4(3) .
C62D C60D C59D C58D -179.7(17) .
C61D C60D C62D C64D -79(3) .
C59D C60D C62D C64D 96(2) .
C61D C60D C62D C65D 156(2) .
C59D C60D C62D C65D -29(3) .
C61D C60D C62D C63D 38(3) .
C59D C60D C62D C63D -147(2) .
C57D C56D C53D C54D -170.2(11) .
C61D C56D C53D C54D 11(2) .
C56D C53D C54D C55D -6(3) .
C56D C53D C54D C45D 176.1(10) .
C53D C54D C55D N5D 151(19) .
C45D C54D C55D N5D -31(21) .
C53D C54D C45D C44D -6.3(17) .
C55D C54D C45D C44D 176(3) .
C53D C54D C45D C46D 170.7(14) .
C55D C54D C45D C46D -7(3) .
C46D C45D C44D C43D 3.9(17) .
C54D C45D C44D C43D -179.1(9) .
C45D C44D C43D C48D -3.5(16) .
C45D C44D C43D C40D 177.7(9) .
C44D C43D C48D C47D 1(2) .
C40D C43D C48D C47D 179.4(19) .
C43D C48D C47D C46D 1(4) .
C43D C48D C47D C49D 171.3(18) .
C44D C45D C46D C47D -2(3) .
C54D C45D C46D C47D -178.7(19) .
C48D C47D C46D C45D -1(4) .
C49D C47D C46D C45D -171.7(18) .
C48D C47D C49D C51D 19(3) .
C46D C47D C49D C51D -171(2) .
C48D C47D C49D C50D 141(3) .
C46D C47D C49D C50D -49(3) .
C48D C47D C49D C52D -102(3) .
C46D C47D C49D C52D 68(3) .
C44D C43D C40D C41D -167.9(10) .
C48D C43D C40D C41D 13.5(18) .
C43D C40D C41D C42D -2(3) .
C43D C40D C41D C32D 177.5(9) .
C40D C41D C32D C31D -11.2(16) .
C42D C41D C32D C31D 169(3) .
C40D C41D C32D C33D 167.0(15) .
C42D C41D C32D C33D -13(3) .
C33D C32D C31D C30D 0.3(18) .
C41D C32D C31D C30D 178.6(9) .
C32D C31D C30D C35D -0.4(16) .
C32D C31D C30D C27D -179.3(9) .
C31D C30D C35D C34D -5(2) .
C27D C30D C35D C34D 173.8(17) .
C30D C35D C34D C33D 10(3) .
C30D C35D C34D C36D -178.6(18) .
C31D C32D C33D C34D 5(3) .
C41D C32D C33D C34D -173.3(19) .
C35D C34D C33D C32D -10(3) .
C36D C34D C33D C32D 178.2(19) .
C35D C34D C36D C37D -87(2) .
C33D C34D C36D C37D 85(2) .
C35D C34D C36D C38D 154(2) .
C33D C34D C36D C38D -34(3) .
C35D C34D C36D C39D 36(3) .
C33D C34D C36D C39D -153(2) .
C31D C30D C27D C28D -164.7(10) .
C35D C30D C27D C28D 16.5(18) .
C30D C27D C28D C29D 6(3) .
C30D C27D C28D C19D 179.9(9) .
C27D C28D C29D N3D -140(15) .
C19D C28D C29D N3D 45(17) .
C27D C28D C19D C20D 173.3(13) .
C29D C28D C19D C20D -12(3) .
C27D C28D C19D C18D -6.3(16) .
C29D C28D C19D C18D 168(3) .
C20D C19D C18D C17D 2.4(16) .
C28D C19D C18D C17D -178.0(9) .
C19D C18D C17D C22D -1.7(17) .
C19D C18D C17D C14D 177.6(8) .
C18D C17D C22D C21D 1(3) .
C14D C17D C22D C21D -178.2(18) .
C17D C22D C21D C20D -1(4) .
C17D C22D C21D C23D 175(2) .
C18D C19D C20D C21D -3(2) .
C28D C19D C20D C21D 177.9(18) .
C22D C21D C20D C19D 2(3) .
C23D C21D C20D C19D -174.5(18) .
C22D C21D C23D C25D 1(3) .
C20D C21D C23D C25D 177(2) .
C22D C21D C23D C24D 124(3) .
C20D C21D C23D C24D -60(2) .
C22D C21D C23D C26D -118(3) .
C20D C21D C23D C26D 58(2) .
C18D C17D C14D C15D -163.6(10) .
C22D C17D C14D C15D 15.6(19) .
C17D C14D C15D C16D -4(4) .
C17D C14D C15D C6D 176.3(10) .
C14D C15D C6D C5D -10.2(16) .
C16D C15D C6D C5D 170(4) .
C14D C15D C6D C7D 175.2(13) .
C16D C15D C6D C7D -5(4) .
C7D C6D C5D C4D 1.1(17) .
C15D C6D C5D C4D -173.6(9) .
C6D C5D C4D C9D -3.7(17) .
C6D C5D C4D C1D 176.2(9) .
C2D C1D C4D C5D -165.1(11) .
C2D C1D C4D C9D 14.8(19) .
C5D C4D C9D C8D 3(3) .
C1D C4D C9D C8D -176.5(19) .
C4D C9D C8D C7D -1(4) .
C4D C9D C8D C10D 179(2) .
C5D C6D C7D C8D 2(3) .
C15D C6D C7D C8D 176.5(18) .
C9D C8D C7D C6D -2(4) .
C10D C8D C7D C6D 178.6(18) .
C9D C8D C10D C12D 30(3) .
C7D C8D C10D C12D -151(2) .
C9D C8D C10D C13D 153(3) .
C7D C8D C10D C13D -28(3) .
C9D C8D C10D C11D -94(3) .
C7D C8D C10D C11D 86(2) .
C70 N6 C66 C67 -65.1(5) .
C70 N6 C66 C67 174.1(4) 2_655
C66 N6 C66 C67 52.9(4) 2_655
N6 C66 C67 C68 -176.6(4) .
C66 C67 C68 C69 174.5(6) .
C70 N6 C70 C71 56.2(4) 2_655
C66 N6 C70 C71 176.8(4) 2_655
C66 N6 C70 C71 -61.1(5) .
N6 C70 C71 C72 177.6(4) .
C70 C71 C72 C73 176.5(6) .
O2 P1 O1 C74 89.5(11) .
O3 P1 O1 C74 -147.8(10) .
O4 P1 O1 C74 -30.9(12) .
P1 O1 C74 C75 -131.9(10) .
O3D P1 O1D C74D -146.5(17) .
O2D P1 O1D C74D 81(2) .
O4D P1 O1D C74D -28.4(19) .
P1 O1D C74D C75 -125.2(15) .
O1 C74 C75 C76 -159.5(8) .
O1D C74D C75 C76 -130.3(9) .
C74 C75 C76 N7 -112.2(9) .
C74D C75 C76 N7 -74.5(8) .
C74 C75 C76 C77 61.9(11) .
C74D C75 C76 C77 99.6(8) .
N7 C76 C77 N9 2.7(6) .
C75 C76 C77 N9 -172.1(5) .
C77 C76 N7 N8 -1.6(7) .
C75 C76 N7 N8 173.6(5) .
C76 N7 N8 N9 -0.1(7) .
N7 N8 N9 C77 1.9(7) .
N7 N8 N9 C78 -178.7(5) .
C76 C77 N9 N8 -2.8(6) .
C76 C77 N9 C78 177.8(4) .
N8 N9 C78 C83 56.2(6) .
C77 N9 C78 C83 -124.5(5) .
N8 N9 C78 C79 -127.5(5) .
C77 N9 C78 C79 51.8(7) .
C83 C78 C79 C80 0.0(7) .
N9 C78 C79 C80 -176.2(4) .
C78 C79 C80 C81 0.4(7) .
C78 C79 C80 C84 178.0(4) .
C79 C80 C81 C82 0.5(7) .
C84 C80 C81 C82 -177.1(4) .
C80 C81 C82 C83 -1.8(7) .
C80 C81 C82 C86 173.8(4) .
C79 C78 C83 C82 -1.3(7) .
N9 C78 C83 C82 174.8(4) .
C81 C82 C83 C78 2.1(6) .
C86 C82 C83 C78 -173.2(4) .
C81 C80 C84 O6 7.2(7) .
C79 C80 C84 O6 -170.4(5) .
C81 C80 C84 O5 -175.1(4) .
C79 C80 C84 O5 7.3(7) .
C81 C82 C86 O8 -7.0(7) .
C83 C82 C86 O8 168.5(4) .
C81 C82 C86 O7 174.8(4) .
C83 C82 C86 O7 -9.7(6) .
O6 C84 O5 C85 0.2(9) .
C80 C84 O5 C85 -177.4(5) .
O8 C86 O7 C87 -1.9(8) .
C82 C86 O7 C87 176.3(5) .
